data_7135614
loop_
_publ_author_name
'Yang, Li'
'Sun, Zhenzhou'
'Wang, Lin'
'Geng, Jianqi'
'Wu, Biao'
'Yang, Xiao-Juan'

_publ_section_title
;
 Direct C-H magnesiation of thiophenes with an Mg-Mg-bonded compound.
;
_journal_issue 27
_journal_name_full 'Chemical communications (Cambridge, England)'
_journal_page_first 7172
_journal_page_last 7175
_journal_paper_doi 10.1039/d6cc00381h
_journal_volume 62
_journal_year 2026
_chemical_formula_moiety 'C76 H110 K2 Mg2 N4 O2 S2, C7 H8'
_chemical_formula_sum 'C83 H118 K2 Mg2 N4 O2 S2'
_chemical_formula_weight 1394.75
_space_group_crystal_system triclinic
_space_group_IT_number 2
_space_group_name_Hall '-P 1'
_space_group_name_H-M_alt 'P -1'
_atom_sites_solution_hydrogens geom
_audit_creation_date 2025-06-23
_audit_creation_method
;
Olex2 1.5
(compiled 2025.05.31 svn.r86d253d1 for OlexSys, GUI svn.r7254)
;
_audit_update_record
;
2026-01-16 deposited with the CCDC.	2026-03-12 downloaded from the CCDC.
;
_cell_angle_alpha 91.745(2)
_cell_angle_beta 92.462(2)
_cell_angle_gamma 90.652(2)
_cell_formula_units_Z 2
_cell_length_a 14.3040(8)
_cell_length_b 14.3229(8)
_cell_length_c 20.2313(11)
_cell_measurement_reflns_used 9234
_cell_measurement_temperature 180.00
_cell_measurement_theta_max 25.19
_cell_measurement_theta_min 2.22
_cell_volume 4138.8(4)
_computing_cell_refinement 'SAINT V8.38A (Bruker, 2018)'
_computing_data_reduction 'SAINT V8.38A (Bruker, 2018)'
_computing_molecular_graphics 'Olex2 1.5 (Dolomanov et al., 2009)'
_computing_publication_material 'Olex2 1.5 (Dolomanov et al., 2009)'
_computing_structure_refinement 'XL  (Sheldrick, 2008)'
_diffrn_ambient_temperature 180.00
_diffrn_measured_fraction_theta_full 0.998
_diffrn_measured_fraction_theta_max 0.996
_diffrn_measurement_device_type 'Bruker APEX-II CCD'
_diffrn_measurement_method '\f and \w scans'
_diffrn_radiation_type MoK\a
_diffrn_radiation_wavelength 0.71073
_diffrn_reflns_av_R_equivalents 0.0570
_diffrn_reflns_av_unetI/netI 0.0649
_diffrn_reflns_Laue_measured_fraction_full 0.998
_diffrn_reflns_Laue_measured_fraction_max 0.996
_diffrn_reflns_limit_h_max 17
_diffrn_reflns_limit_h_min -17
_diffrn_reflns_limit_k_max 16
_diffrn_reflns_limit_k_min -17
_diffrn_reflns_limit_l_max 24
_diffrn_reflns_limit_l_min -24
_diffrn_reflns_number 43390
_diffrn_reflns_point_group_measured_fraction_full 0.998
_diffrn_reflns_point_group_measured_fraction_max 0.996
_diffrn_reflns_theta_full 25.242
_diffrn_reflns_theta_max 25.415
_diffrn_reflns_theta_min 2.216
_diffrn_source_current 1.0
_diffrn_source_power 0.05
_diffrn_source_voltage 50.0
_diffrn_standards_number 0
_exptl_absorpt_coefficient_mu 0.225
_exptl_absorpt_correction_T_max 0.7452
_exptl_absorpt_correction_T_min 0.6615
_exptl_absorpt_correction_type none
_exptl_absorpt_process_details
;
SADABS-2016/2 (Bruker,2016/2) was used for absorption correction.
wR2(int) was 0.0994 before and 0.0455 after correction.
The Ratio of minimum to maximum transmission is 0.8877.
The \l/2 correction factor is Not present.
;
_exptl_crystal_colour 'clear light orange'
_exptl_crystal_colour_lustre clear
_exptl_crystal_colour_modifier light
_exptl_crystal_colour_primary orange
_exptl_crystal_density_diffrn 1.119
_exptl_crystal_description block
_exptl_crystal_F_000 1508
_exptl_crystal_size_max 0.13
_exptl_crystal_size_mid 0.12
_exptl_crystal_size_min 0.1
_refine_diff_density_max 0.890
_refine_diff_density_min -1.118
_refine_diff_density_rms 0.075
_refine_ls_extinction_method none
_refine_ls_goodness_of_fit_ref 1.039
_refine_ls_hydrogen_treatment constr
_refine_ls_matrix_type full
_refine_ls_number_parameters 981
_refine_ls_number_reflns 15231
_refine_ls_number_restraints 2410
_refine_ls_restrained_S_all 1.073
_refine_ls_R_factor_all 0.1337
_refine_ls_R_factor_gt 0.0821
_refine_ls_shift/su_max 0.001
_refine_ls_shift/su_mean 0.000
_refine_ls_structure_factor_coef Fsqd
_refine_ls_weighting_details 'w=1/[\s^2^(Fo^2^)+(0.1471P)^2^+3.8874P] where P=(Fo^2^+2Fc^2^)/3'
_refine_ls_weighting_scheme calc
_refine_ls_wR_factor_gt 0.2274
_refine_ls_wR_factor_ref 0.2674
_reflns_Friedel_coverage 0.000
_reflns_number_gt 9381
_reflns_number_total 15231
_reflns_threshold_expression 'I > 2\s(I)'
_cod_data_source_file d6cc00381h2.cif
_cod_data_source_block 2_a_CCDC1
_cod_depositor_comments 'Adding full bibliography for 7135613--7135622.cif.'
_cod_original_sg_symbol_H-M P-1
_cod_database_code 7135614
_shelx_shelxl_version_number 2019/1
_shelx_space_group_comment
;
The symmetry employed for this shelxl refinement is uniquely defined
by the following loop, which should always be used as a source of
symmetry information in preference to the above space-group names.
They are only intended as comments.
;
_shelx_estimated_absorpt_t_max 0.978
_shelx_estimated_absorpt_t_min 0.971
_olex2_refinement_description
;
1. Fixed Uiso
 At 1.2 times of:
  All C(H) groups, All C(H,H) groups
 At 1.5 times of:
  All C(H,H,H) groups
2. Restrained distances
 C1A-C1B
 1.51 with sigma of 0.02
 C1B-C1C = C1B-C1G = C1D-C1E
 1.39 with sigma of 0.02
 C1C-C1D = C1E-C1F = C1F-C1G
 1.38 with sigma of 0.02
 C1A-C1C = C1A-C1G
 2.52 with sigma of 0.04
 C1B-C1D
 2.42 with sigma of 0.04
 C1B-C1F
 2.41 with sigma of 0.04
 C1C-C1E
 2.39 with sigma of 0.04
 C1D-C1F = C1E-C1G
 2.4 with sigma of 0.04
 C67-C68 \\sim C67A-C68A
 with sigma of 0.02
 C66-C68 \\sim C66A-C68A
 with sigma of 0.04
 O1-C69 \\sim O1-C69A
 with sigma of 0.02
 O1-C72 \\sim O1-C72A
 with sigma of 0.02
 C69-C70 \\sim C69A-C70A
 with sigma of 0.02
 C70-C71 \\sim C70A-C71A
 with sigma of 0.02
 C71-C72 \\sim C71A-C72A
 with sigma of 0.02
 O1-C70 \\sim O1-C70A
 with sigma of 0.04
 O1-C71 \\sim O1-C71A
 with sigma of 0.04
 C69-C71 \\sim C69A-C71A
 with sigma of 0.04
 C70-C72 \\sim C70A-C72A
 with sigma of 0.04
 Mg2-C63 \\sim Mg2-C63A
 with sigma of 0.02
 C63-S2 \\sim C63A-S2A
 with sigma of 0.02
 C63-C64 \\sim C63A-C64A
 with sigma of 0.02
 S2-C66 \\sim S2A-C66A
 with sigma of 0.02
 C64-C65 \\sim C64A-C65A
 with sigma of 0.02
 C66-C65 \\sim C66A-C65A
 with sigma of 0.02
 C66-C67 \\sim C66A-C67A
 with sigma of 0.02
 Mg2-S2 \\sim Mg2-S2A
 with sigma of 0.04
 Mg2-C64 \\sim Mg2-C64A
 with sigma of 0.04
 C63-C66 \\sim C63A-C66A
 with sigma of 0.04
 C63-C65 \\sim C63A-C65A
 with sigma of 0.04
 S2-C64 \\sim S2A-C64A
 with sigma of 0.04
 S2-C65 \\sim S2A-C65A
 with sigma of 0.04
 S2-C67 \\sim S2A-C67A
 with sigma of 0.04
 C64-C66 \\sim C64A-C66A
 with sigma of 0.04
 C65-C67 \\sim C65A-C67A
 with sigma of 0.04
 C1B-C1C \\sim C1C-C1D \\sim C1D-C1E \\sim C1E-C1F \\sim C1F-C1G \\sim C1G-C1B
 with sigma of 0.02
 C1B-C1F \\sim C1B-C1D \\sim C1G-C1E \\sim C1C-C1G \\sim C1D-C1F \\sim C1C-C1E
 with sigma of 0.04
 C1A-C1G \\sim C1A-C1C
 with sigma of 0.04
3. Restrained planarity
 C1A, C1B, C1C, C1D, C1E, C1F, C1G
 with sigma of 0.1
4. Rigid bond restraints
 C67A, C68A
 with sigma for 1-2 distances of 0.001 and sigma for 1-3 distances of 0.002
5. Uiso/Uaniso restraints and constraints
C67A \\sim C68A: within 2A with sigma of 0.001 and sigma for terminal atoms of
0.002 within 2A
C1A \\sim C1B \\sim C1C \\sim C1D \\sim C1E \\sim C1F \\sim C1G: within 2A with
sigma of 0.04 and sigma for terminal atoms of 0.08 within 2A
C1 \\sim C2 \\sim C3 \\sim C4 \\sim C5 \\sim C6 \\sim C7 \\sim C8 \\sim C9
\\sim C10 \\sim C11 \\sim C12 \\sim C13 \\sim C14 \\sim C15 \\sim C16 \\sim C17
\\sim C18 \\sim C19 \\sim C20 \\sim C21 \\sim C22 \\sim C23 \\sim C24 \\sim C25
\\sim C26 \\sim C27 \\sim C28 \\sim C29 \\sim C30 \\sim C31 \\sim C32 \\sim C33
\\sim C34 \\sim C35 \\sim C36 \\sim C37 \\sim C38 \\sim C39 \\sim C40 \\sim C41
\\sim C42 \\sim C43 \\sim C44 \\sim C45 \\sim C46 \\sim C47 \\sim C48 \\sim C49
\\sim C50 \\sim C51 \\sim C52 \\sim C53 \\sim C54 \\sim C55 \\sim C56 \\sim C57
\\sim C58 \\sim C59 \\sim C60 \\sim C61 \\sim C62 \\sim C63A \\sim C64A \\sim
C65A \\sim C66A \\sim C67A \\sim C68A \\sim C69A \\sim C70A \\sim C71A \\sim
C72A \\sim C73 \\sim C74 \\sim C75 \\sim C76 \\sim C1A \\sim C1B \\sim C1C
\\sim C1D \\sim C1E \\sim C1F \\sim C1G \\sim C63 \\sim C64 \\sim C65 \\sim C66
\\sim C67 \\sim C68 \\sim C69 \\sim C70 \\sim C71 \\sim C72: within 3.8A with
sigma of 0.01 and sigma for terminal atoms of 0.02 within 3.8A
Uanis(C64A) \\sim Ueq: with sigma of 0.001 and sigma for terminal atoms of 0.002
Uanis(C67A) \\sim Ueq, Uanis(C68A) \\sim Ueq: with sigma of 0.001 and sigma for
terminal atoms of 0.002
Uanis(C70A) \\sim Ueq, Uanis(C71A) \\sim Ueq, Uanis(C70) \\sim Ueq, Uanis(C71)
\\sim Ueq, Uanis(C72A) \\sim Ueq: with sigma of 0.01 and sigma for terminal
atoms of 0.02
Uanis(C72) \\sim Ueq: with sigma of 0.01 and sigma for terminal atoms of 0.02
6. Rigid body (RIGU) restrains
 S2A, C63A, C64A, C65A, C66A, C67A, C68A
 with sigma for 1-2 distances of 0.004 and sigma for 1-3 distances of 0.004
 C69, C70, C71, C72
 with sigma for 1-2 distances of 0.004 and sigma for 1-3 distances of 0.004
 C69A, C70A, C71A, C72A
 with sigma for 1-2 distances of 0.004 and sigma for 1-3 distances of 0.004
 S2, C63, C64, C65, C66, C67, C68
 with sigma for 1-2 distances of 0.004 and sigma for 1-3 distances of 0.004
 C1A, C1B, C1C, C1D, C1E, C1F, C1G
 with sigma for 1-2 distances of 0.004 and sigma for 1-3 distances of 0.004
7. Others
 Sof(C69A)=Sof(H69A)=Sof(H69B)=Sof(C70A)=Sof(H70A)=Sof(H70B)=Sof(C71A)=
 Sof(H71A)=Sof(H71B)=Sof(C72A)=Sof(H72A)=Sof(H72B)=1-FVAR(1)
 Sof(C69)=Sof(H69C)=Sof(H69D)=Sof(C70)=Sof(H70C)=Sof(H70D)=Sof(C71)=Sof(H71C)=
 Sof(H71D)=Sof(C72)=Sof(H72C)=Sof(H72D)=FVAR(1)
 Sof(S2A)=Sof(C63A)=Sof(C64A)=Sof(H64A)=Sof(C65A)=Sof(H65A)=Sof(C66A)=
 Sof(C67A)=Sof(H67A)=Sof(H67B)=Sof(C68A)=Sof(H68A)=Sof(H68B)=Sof(H68C)=1-FVAR(2)
 Sof(S2)=Sof(C63)=Sof(C64)=Sof(H64)=Sof(C65)=Sof(H65)=Sof(C66)=Sof(C67)=
 Sof(H67C)=Sof(H67D)=Sof(C68)=Sof(H68D)=Sof(H68E)=Sof(H68F)=FVAR(2)
8.a Ternary CH refined with riding coordinates:
 C11(H11), C14(H14), C23(H23), C26(H26), C45(H45), C48(H48), C57(H57), C60(H60)
8.b Secondary CH2 refined with riding coordinates:
 C33(H33A,H33B), C67A(H67A,H67B), C69A(H69A,H69B), C70A(H70A,H70B), C71A(H71A,
 H71B), C72A(H72A,H72B), C73(H73A,H73B), C74(H74A,H74B), C75(H75A,H75B),
 C76(H76A,H76B), C67(H67C,H67D), C69(H69C,H69D), C70(H70C,H70D), C71(H71C,H71D),
  C72(H72C,H72D)
8.c Aromatic/amide H refined with riding coordinates:
 C7(H7), C8(H8), C9(H9), C19(H19), C20(H20), C21(H21), C30(H30), C31(H31),
 C41(H41), C42(H42), C43(H43), C53(H53), C54(H54), C55(H55), C64A(H64A),
 C65A(H65A), C1C(H1C), C1D(H1D), C1E(H1E), C1F(H1F), C1G(H1G), C64(H64),
 C65(H65)
8.d Idealised Me refined as rotating group:
 C3(H3A,H3B,H3C), C4(H4A,H4B,H4C), C12(H12A,H12B,H12C), C13(H13A,H13B,H13C),
 C15(H15A,H15B,H15C), C16(H16A,H16B,H16C), C24(H24A,H24B,H24C), C25(H25A,H25B,
 H25C), C27(H27A,H27B,H27C), C28(H28A,H28B,H28C), C34(H34A,H34B,H34C), C37(H37A,
 H37B,H37C), C38(H38A,H38B,H38C), C46(H46A,H46B,H46C), C47(H47A,H47B,H47C),
 C49(H49A,H49B,H49C), C50(H50A,H50B,H50C), C58(H58A,H58B,H58C), C59(H59A,H59B,
 H59C), C61(H61A,H61B,H61C), C62(H62A,H62B,H62C), C68A(H68A,H68B,H68C),
 C1A(H1AA,H1AB,H1AC), C68(H68D,H68E,H68F)
;
_olex2_submission_special_instructions 'No special instructions were received'

loop_
_space_group_symop_operation_xyz
'x, y, z'
'-x, -y, -z'

loop_
_atom_site_label
_atom_site_type_symbol
_atom_site_fract_x
_atom_site_fract_y
_atom_site_fract_z
_atom_site_U_iso_or_equiv
_atom_site_adp_type
_atom_site_occupancy
_atom_site_site_symmetry_order
_atom_site_calc_flag
_atom_site_refinement_flags_posn
_atom_site_refinement_flags_adp
_atom_site_refinement_flags_occupancy
_atom_site_disorder_assembly
_atom_site_disorder_group
K1 K -0.01382(7) -0.02761(7) 0.73226(4) 0.0466(3) Uani 1 1 d . . . . .
K2 K 0.43582(7) 0.52741(7) 0.78831(5) 0.0487(3) Uani 1 1 d . . . . .
S1 S 0.48154(11) 0.30285(10) 0.90002(7) 0.0709(4) Uani 1 1 d . . . . .
S2A S 0.8653(14) 0.9080(13) 0.8624(9) 0.274(12) Uani 0.292(4) 1 d D . P A 2
Mg1 Mg 0.26347(9) 0.30488(9) 0.82450(6) 0.0365(3) Uani 1 1 d . . . . .
Mg2 Mg 0.69717(9) 0.86285(8) 0.75371(6) 0.0346(3) Uani 1 1 d D . . . .
O1 O 0.2206(2) 0.3107(2) 0.91945(14) 0.0586(9) Uani 1 1 d D . . . .
O2 O 0.5810(2) 0.94201(18) 0.73382(15) 0.0461(7) Uani 1 1 d . . . . .
N1 N 0.1904(2) 0.4025(2) 0.77749(16) 0.0392(8) Uani 1 1 d . . . . .
N2 N 0.1761(2) 0.2097(2) 0.77691(15) 0.0358(7) Uani 1 1 d . . . . .
N3 N 0.7423(2) 0.8264(2) 0.66455(15) 0.0352(7) Uani 1 1 d . . . . .
N4 N 0.6442(2) 0.7310(2) 0.75518(15) 0.0343(7) Uani 1 1 d . . . . .
C1 C 0.1095(3) 0.3585(3) 0.7494(2) 0.0420(9) Uani 1 1 d . U . . .
C2 C 0.1015(3) 0.2635(3) 0.7487(2) 0.0399(8) Uani 1 1 d . U . . .
C3 C 0.0120(3) 0.2122(3) 0.7308(2) 0.0523(10) Uani 1 1 d . U . . .
H3A H 0.020148 0.172264 0.691304 0.078 Uiso 1 1 calc R U . . .
H3B H -0.037652 0.257222 0.721604 0.078 Uiso 1 1 calc R U . . .
H3C H -0.005185 0.173562 0.767605 0.078 Uiso 1 1 calc R U . . .
C4 C 0.0290(3) 0.4204(3) 0.7302(3) 0.0602(12) Uani 1 1 d . U . . .
H4A H -0.007578 0.434303 0.769059 0.090 Uiso 1 1 calc R U . . .
H4B H -0.011101 0.388412 0.695863 0.090 Uiso 1 1 calc R U . . .
H4C H 0.053203 0.478796 0.713069 0.090 Uiso 1 1 calc R U . . .
C5 C 0.1862(3) 0.1187(3) 0.7516(2) 0.0384(8) Uani 1 1 d . U . . .
C6 C 0.1833(3) 0.0957(3) 0.6827(2) 0.0382(8) Uani 1 1 d . U . . .
C7 C 0.1871(3) 0.0029(3) 0.6611(2) 0.0447(9) Uani 1 1 d . U . . .
H7 H 0.182773 -0.011596 0.614953 0.054 Uiso 1 1 calc R U . . .
C8 C 0.1970(3) -0.0695(3) 0.7053(2) 0.0489(10) Uani 1 1 d . U . . .
H8 H 0.196907 -0.132769 0.689748 0.059 Uiso 1 1 calc R U . . .
C9 C 0.2069(3) -0.0474(3) 0.7715(2) 0.0487(10) Uani 1 1 d . U . . .
H9 H 0.216849 -0.096434 0.801492 0.058 Uiso 1 1 calc R U . . .
C10 C 0.2031(3) 0.0442(3) 0.7966(2) 0.0431(9) Uani 1 1 d . U . . .
C11 C 0.1902(3) 0.1709(3) 0.6317(2) 0.0407(9) Uani 1 1 d . U . . .
H11 H 0.172411 0.231345 0.653487 0.049 Uiso 1 1 calc R U . . .
C12 C 0.2914(3) 0.1809(3) 0.6122(2) 0.0566(12) Uani 1 1 d . U . . .
H12A H 0.331409 0.195647 0.651774 0.085 Uiso 1 1 calc R U . . .
H12B H 0.296367 0.231293 0.580822 0.085 Uiso 1 1 calc R U . . .
H12C H 0.311500 0.122160 0.591501 0.085 Uiso 1 1 calc R U . . .
C13 C 0.1272(4) 0.1561(3) 0.5703(2) 0.0579(12) Uani 1 1 d . U . . .
H13A H 0.146595 0.100237 0.545564 0.087 Uiso 1 1 calc R U . . .
H13B H 0.131750 0.210608 0.542342 0.087 Uiso 1 1 calc R U . . .
H13C H 0.062337 0.148036 0.583018 0.087 Uiso 1 1 calc R U . . .
C14 C 0.2226(3) 0.0665(3) 0.8697(2) 0.0528(11) Uani 1 1 d . U . . .
H14 H 0.186032 0.123190 0.881693 0.063 Uiso 1 1 calc R U . . .
C15 C 0.3250(4) 0.0891(4) 0.8843(3) 0.0648(13) Uani 1 1 d . U . . .
H15A H 0.361593 0.031972 0.879958 0.097 Uiso 1 1 calc R U . . .
H15B H 0.333668 0.115307 0.929496 0.097 Uiso 1 1 calc R U . . .
H15C H 0.346259 0.134750 0.852891 0.097 Uiso 1 1 calc R U . . .
C16 C 0.1945(5) -0.0116(4) 0.9154(3) 0.0837(17) Uani 1 1 d . U . . .
H16A H 0.130221 -0.032318 0.903616 0.126 Uiso 1 1 calc R U . . .
H16B H 0.198335 0.011874 0.961433 0.126 Uiso 1 1 calc R U . . .
H16C H 0.236960 -0.064299 0.910270 0.126 Uiso 1 1 calc R U . . .
C17 C 0.2157(3) 0.4931(3) 0.7591(2) 0.0451(9) Uani 1 1 d . U . . .
C18 C 0.2178(3) 0.5672(3) 0.8074(2) 0.0526(10) Uani 1 1 d . U . . .
C19 C 0.2469(3) 0.6570(3) 0.7903(3) 0.0603(11) Uani 1 1 d . U . . .
H19 H 0.247821 0.706436 0.822694 0.072 Uiso 1 1 calc R U . . .
C20 C 0.2737(4) 0.6743(3) 0.7282(3) 0.0614(11) Uani 1 1 d . U . . .
H20 H 0.292540 0.735712 0.717611 0.074 Uiso 1 1 calc R U . . .
C21 C 0.2737(4) 0.6036(3) 0.6803(3) 0.0632(11) Uani 1 1 d . U . . .
H21 H 0.292970 0.616571 0.637093 0.076 Uiso 1 1 calc R U . . .
C22 C 0.2455(3) 0.5124(3) 0.6950(2) 0.0493(10) Uani 1 1 d . U . . .
C23 C 0.2536(4) 0.4365(3) 0.6419(2) 0.0573(11) Uani 1 1 d . U . . .
H23 H 0.245146 0.375239 0.663469 0.069 Uiso 1 1 calc R U . . .
C24 C 0.3490(4) 0.4358(4) 0.6121(3) 0.0760(15) Uani 1 1 d . U . . .
H24A H 0.358954 0.494320 0.589448 0.114 Uiso 1 1 calc R U . . .
H24B H 0.352202 0.383036 0.580314 0.114 Uiso 1 1 calc R U . . .
H24C H 0.397528 0.429474 0.647337 0.114 Uiso 1 1 calc R U . . .
C25 C 0.1763(5) 0.4430(5) 0.5874(3) 0.0870(17) Uani 1 1 d . U . . .
H25A H 0.115033 0.436466 0.606759 0.130 Uiso 1 1 calc R U . . .
H25B H 0.183872 0.393007 0.553979 0.130 Uiso 1 1 calc R U . . .
H25C H 0.180627 0.503743 0.566614 0.130 Uiso 1 1 calc R U . . .
C26 C 0.1882(4) 0.5505(4) 0.8774(3) 0.0622(12) Uani 1 1 d . U . . .
H26 H 0.169782 0.483141 0.879618 0.075 Uiso 1 1 calc R U . . .
C27 C 0.1035(6) 0.6085(6) 0.8945(4) 0.120(2) Uani 1 1 d . U . . .
H27A H 0.116575 0.674448 0.886595 0.180 Uiso 1 1 calc R U . . .
H27B H 0.090478 0.601188 0.941268 0.180 Uiso 1 1 calc R U . . .
H27C H 0.049115 0.587220 0.866819 0.180 Uiso 1 1 calc R U . . .
C28 C 0.2662(5) 0.5692(5) 0.9277(3) 0.0981(19) Uani 1 1 d . U . . .
H28A H 0.315809 0.523506 0.921284 0.147 Uiso 1 1 calc R U . . .
H28B H 0.242616 0.563903 0.972175 0.147 Uiso 1 1 calc R U . . .
H28C H 0.291444 0.632302 0.922528 0.147 Uiso 1 1 calc R U . . .
C29 C 0.4138(3) 0.3145(3) 0.8270(2) 0.0506(10) Uani 1 1 d . U . . .
C30 C 0.4684(4) 0.2997(3) 0.7752(3) 0.0640(13) Uani 1 1 d . U . . .
H30 H 0.446511 0.304706 0.730488 0.077 Uiso 1 1 calc R U . . .
C31 C 0.5688(4) 0.2740(3) 0.7951(3) 0.0677(13) Uani 1 1 d . U . . .
H31 H 0.616473 0.261308 0.764954 0.081 Uiso 1 1 calc R U . . .
C32 C 0.5803(4) 0.2718(3) 0.8609(3) 0.0615(12) Uani 1 1 d . U . . .
C33 C 0.6684(5) 0.2493(5) 0.9002(4) 0.0960(18) Uani 1 1 d . U . . .
H33A H 0.687416 0.304258 0.928642 0.115 Uiso 1 1 calc R U . . .
H33B H 0.718945 0.237292 0.869186 0.115 Uiso 1 1 calc R U . . .
C34 C 0.6583(6) 0.1657(6) 0.9431(4) 0.131(3) Uani 1 1 d . U . . .
H34A H 0.640493 0.110648 0.915257 0.196 Uiso 1 1 calc R U . . .
H34B H 0.609914 0.177785 0.974999 0.196 Uiso 1 1 calc R U . . .
H34C H 0.718046 0.154437 0.966920 0.196 Uiso 1 1 calc R U . . .
C35 C 0.6970(3) 0.7416(3) 0.64393(19) 0.0360(8) Uani 1 1 d . U . . .
C36 C 0.6451(3) 0.6949(3) 0.68838(19) 0.0357(8) Uani 1 1 d . U . . .
C37 C 0.5746(3) 0.6208(3) 0.6677(2) 0.0423(9) Uani 1 1 d . U . . .
H37A H 0.589625 0.563135 0.690552 0.063 Uiso 1 1 calc R U . . .
H37B H 0.575763 0.609190 0.619773 0.063 Uiso 1 1 calc R U . . .
H37C H 0.512096 0.641412 0.679268 0.063 Uiso 1 1 calc R U . . .
C38 C 0.6954(3) 0.7168(3) 0.5710(2) 0.0484(10) Uani 1 1 d . U . . .
H38A H 0.647045 0.752995 0.547960 0.073 Uiso 1 1 calc R U . . .
H38B H 0.681538 0.649951 0.564147 0.073 Uiso 1 1 calc R U . . .
H38C H 0.756554 0.731299 0.553580 0.073 Uiso 1 1 calc R U . . .
C39 C 0.6238(3) 0.6710(3) 0.80507(19) 0.0351(8) Uani 1 1 d . U . . .
C40 C 0.6608(3) 0.5789(3) 0.8096(2) 0.0386(8) Uani 1 1 d . U . . .
C41 C 0.6327(3) 0.5214(3) 0.8598(2) 0.0422(9) Uani 1 1 d . U . . .
H41 H 0.655579 0.459453 0.861091 0.051 Uiso 1 1 calc R U . . .
C42 C 0.5724(3) 0.5515(3) 0.9079(2) 0.0445(9) Uani 1 1 d . U . . .
H42 H 0.551968 0.510442 0.940521 0.053 Uiso 1 1 calc R U . . .
C43 C 0.5430(3) 0.6433(3) 0.9069(2) 0.0431(9) Uani 1 1 d . U . . .
H43 H 0.505161 0.666029 0.941211 0.052 Uiso 1 1 calc R U . . .
C44 C 0.5670(3) 0.7032(3) 0.85742(19) 0.0375(8) Uani 1 1 d . U . . .
C45 C 0.7419(3) 0.5475(3) 0.7683(2) 0.0421(9) Uani 1 1 d . U . . .
H45 H 0.738818 0.583648 0.726756 0.051 Uiso 1 1 calc R U . . .
C46 C 0.8331(3) 0.5745(4) 0.8056(3) 0.0616(12) Uani 1 1 d . U . . .
H46A H 0.833277 0.641441 0.817076 0.092 Uiso 1 1 calc R U . . .
H46B H 0.885751 0.560479 0.777593 0.092 Uiso 1 1 calc R U . . .
H46C H 0.839235 0.538891 0.846120 0.092 Uiso 1 1 calc R U . . .
C47 C 0.7411(4) 0.4447(3) 0.7481(3) 0.0710(15) Uani 1 1 d . U . . .
H47A H 0.755284 0.407531 0.787132 0.106 Uiso 1 1 calc R U . . .
H47B H 0.788375 0.433248 0.715272 0.106 Uiso 1 1 calc R U . . .
H47C H 0.679175 0.426718 0.728985 0.106 Uiso 1 1 calc R U . . .
C48 C 0.5325(3) 0.8030(3) 0.8610(2) 0.0428(9) Uani 1 1 d . U . . .
H48 H 0.550229 0.832872 0.819205 0.051 Uiso 1 1 calc R U . . .
C49 C 0.4281(4) 0.8095(4) 0.8639(3) 0.0761(15) Uani 1 1 d . U . . .
H49A H 0.398526 0.777285 0.824856 0.114 Uiso 1 1 calc R U . . .
H49B H 0.410064 0.875282 0.864685 0.114 Uiso 1 1 calc R U . . .
H49C H 0.407670 0.780073 0.904008 0.114 Uiso 1 1 calc R U . . .
C50 C 0.5809(4) 0.8593(3) 0.9179(3) 0.0674(14) Uani 1 1 d . U . . .
H50A H 0.568169 0.830209 0.959811 0.101 Uiso 1 1 calc R U . . .
H50B H 0.557298 0.923225 0.918441 0.101 Uiso 1 1 calc R U . . .
H50C H 0.648584 0.860604 0.911929 0.101 Uiso 1 1 calc R U . . .
C51 C 0.8219(3) 0.8582(3) 0.63467(18) 0.0370(8) Uani 1 1 d . U . . .
C52 C 0.9044(3) 0.8047(3) 0.62849(19) 0.0408(9) Uani 1 1 d . U . . .
C53 C 0.9804(3) 0.8426(3) 0.5980(2) 0.0454(9) Uani 1 1 d . U . . .
H53 H 1.034376 0.805457 0.592695 0.055 Uiso 1 1 calc R U . . .
C54 C 0.9805(3) 0.9314(3) 0.5753(2) 0.0476(10) Uani 1 1 d . U . . .
H54 H 1.033002 0.954759 0.553506 0.057 Uiso 1 1 calc R U . . .
C55 C 0.9038(3) 0.9868(3) 0.5844(2) 0.0464(9) Uani 1 1 d . U . . .
H55 H 0.905054 1.049634 0.570651 0.056 Uiso 1 1 calc R U . . .
C56 C 0.8243(3) 0.9524(3) 0.61333(19) 0.0404(9) Uani 1 1 d . U . . .
C57 C 0.9144(3) 0.7102(3) 0.6599(2) 0.0474(10) Uani 1 1 d . U . . .
H57 H 0.854064 0.695030 0.680678 0.057 Uiso 1 1 calc R U . . .
C58 C 0.9349(5) 0.6307(4) 0.6105(3) 0.0861(17) Uani 1 1 d . U . . .
H58A H 0.887364 0.629552 0.574124 0.129 Uiso 1 1 calc R U . . .
H58B H 0.933721 0.571028 0.632882 0.129 Uiso 1 1 calc R U . . .
H58C H 0.996853 0.640731 0.592812 0.129 Uiso 1 1 calc R U . . .
C59 C 0.9915(4) 0.7130(4) 0.7143(3) 0.0626(13) Uani 1 1 d . U . . .
H59A H 1.050364 0.733586 0.695970 0.094 Uiso 1 1 calc R U . . .
H59B H 0.999214 0.650521 0.732004 0.094 Uiso 1 1 calc R U . . .
H59C H 0.974602 0.756798 0.749856 0.094 Uiso 1 1 calc R U . . .
C60 C 0.7387(3) 1.0130(3) 0.6164(2) 0.0491(10) Uani 1 1 d . U . . .
H60 H 0.697818 0.986592 0.650310 0.059 Uiso 1 1 calc R U . . .
C61 C 0.6841(4) 1.0077(4) 0.5510(3) 0.0734(15) Uani 1 1 d . U . . .
H61A H 0.721814 1.034281 0.516725 0.110 Uiso 1 1 calc R U . . .
H61B H 0.626197 1.043175 0.554570 0.110 Uiso 1 1 calc R U . . .
H61C H 0.668689 0.942342 0.539174 0.110 Uiso 1 1 calc R U . . .
C62 C 0.7609(4) 1.1146(3) 0.6377(3) 0.0746(15) Uani 1 1 d . U . . .
H62A H 0.792464 1.116619 0.681671 0.112 Uiso 1 1 calc R U . . .
H62B H 0.702693 1.149822 0.639087 0.112 Uiso 1 1 calc R U . . .
H62C H 0.801949 1.142419 0.605821 0.112 Uiso 1 1 calc R U . . .
C63A C 0.7890(19) 0.9535(15) 0.8166(16) 0.067(2) Uani 0.292(4) 1 d D U P A 2
C64A C 0.7726(14) 1.0570(13) 0.8419(11) 0.0705(19) Uani 0.292(4) 1 d D U P A 2
H64A H 0.716327 1.091552 0.842120 0.085 Uiso 0.292(4) 1 calc R U P A 2
C65A C 0.8746(12) 1.0881(12) 0.8666(9) 0.0700(19) Uani 0.292(4) 1 d D U P A 2
H65A H 0.902187 1.147830 0.861063 0.084 Uiso 0.292(4) 1 calc R U P A 2
C66A C 0.9220(12) 1.0064(13) 0.9010(10) 0.0705(19) Uani 0.292(4) 1 d D U P A 2
C67A C 1.0147(12) 1.0131(14) 0.9120(9) 0.0805(16) Uani 0.292(4) 1 d D U P A 2
H67A H 1.036019 0.977691 0.951060 0.097 Uiso 0.292(4) 1 calc R U P A 2
H67B H 1.036277 1.078846 0.917561 0.097 Uiso 0.292(4) 1 calc R U P A 2
C68A C 1.0459(15) 0.9681(14) 0.8478(9) 0.0805(16) Uani 0.292(4) 1 d D U P A 2
H68A H 1.058484 0.901842 0.854372 0.121 Uiso 0.292(4) 1 calc R U P A 2
H68B H 1.102952 0.999467 0.834306 0.121 Uiso 0.292(4) 1 calc R U P A 2
H68C H 0.996380 0.974006 0.813200 0.121 Uiso 0.292(4) 1 calc R U P A 2
C69A C 0.1228(8) 0.3141(19) 0.9332(7) 0.0682(19) Uani 0.488(10) 1 d D U P B 2
H69A H 0.085025 0.274541 0.900862 0.082 Uiso 0.488(10) 1 calc R U P B 2
H69B H 0.099612 0.378870 0.932076 0.082 Uiso 0.488(10) 1 calc R U P B 2
C70A C 0.1192(9) 0.2752(11) 1.0040(5) 0.077(2) Uani 0.488(10) 1 d D U P B 2
H70A H 0.078317 0.314381 1.031395 0.092 Uiso 0.488(10) 1 calc R U P B 2
H70B H 0.093883 0.210575 1.001894 0.092 Uiso 0.488(10) 1 calc R U P B 2
C71A C 0.2102(9) 0.2768(12) 1.0316(6) 0.083(2) Uani 0.488(10) 1 d D U P B 2
H71A H 0.227631 0.213422 1.045540 0.099 Uiso 0.488(10) 1 calc R U P B 2
H71B H 0.214292 0.319423 1.071060 0.099 Uiso 0.488(10) 1 calc R U P B 2
C72A C 0.2733(10) 0.3082(15) 0.9830(6) 0.072(2) Uani 0.488(10) 1 d D U P B 2
H72A H 0.326429 0.264915 0.979733 0.086 Uiso 0.488(10) 1 calc R U P B 2
H72B H 0.298283 0.371210 0.995848 0.086 Uiso 0.488(10) 1 calc R U P B 2
C73 C 0.5143(4) 0.9062(3) 0.6831(3) 0.0598(11) Uani 1 1 d . U . . .
H73A H 0.476967 0.854155 0.699982 0.072 Uiso 1 1 calc R U . . .
H73B H 0.547094 0.883119 0.643804 0.072 Uiso 1 1 calc R U . . .
C74 C 0.4529(5) 0.9854(4) 0.6656(4) 0.0898(17) Uani 1 1 d . U . . .
H74A H 0.474716 1.016294 0.625808 0.108 Uiso 1 1 calc R U . . .
H74B H 0.387517 0.963597 0.656811 0.108 Uiso 1 1 calc R U . . .
C75 C 0.4599(5) 1.0478(5) 0.7221(4) 0.0985(18) Uani 1 1 d . U . . .
H75A H 0.406202 1.037585 0.750424 0.118 Uiso 1 1 calc R U . . .
H75B H 0.458597 1.113261 0.707747 0.118 Uiso 1 1 calc R U . . .
C76 C 0.5488(4) 1.0304(3) 0.7598(3) 0.0635(12) Uani 1 1 d . U . . .
H76A H 0.595129 1.080679 0.753163 0.076 Uiso 1 1 calc R U . . .
H76B H 0.538103 1.026885 0.807724 0.076 Uiso 1 1 calc R U . . .
S2 S 0.81548(19) 1.04508(17) 0.83041(12) 0.0806(8) Uani 0.708(4) 1 d D . P A 1
C1A C 0.1366(8) 0.6509(8) 0.4526(6) 0.190(4) Uani 1 1 d D U . C -1
H1AA H 0.113181 0.596327 0.475211 0.285 Uiso 1 1 calc R U . C -1
H1AB H 0.136107 0.637102 0.404855 0.285 Uiso 1 1 calc R U . C -1
H1AC H 0.096485 0.704422 0.461410 0.285 Uiso 1 1 calc R U . C -1
C1B C 0.2313(9) 0.6726(7) 0.4768(5) 0.174(3) Uani 1 1 d D U . C -1
C1C C 0.2420(8) 0.7447(7) 0.5223(5) 0.162(3) Uani 1 1 d D U . C -1
H1C H 0.189618 0.778490 0.536947 0.194 Uiso 1 1 calc R U . C -1
C1D C 0.3319(8) 0.7669(7) 0.5466(5) 0.164(2) Uani 1 1 d D U . C -1
H1D H 0.340649 0.813789 0.580578 0.197 Uiso 1 1 calc R U . C -1
C1E C 0.4071(9) 0.7233(8) 0.5229(6) 0.181(3) Uani 1 1 d D U . C -1
H1E H 0.468583 0.741503 0.538071 0.218 Uiso 1 1 calc R U . C -1
C1F C 0.3928(9) 0.6512(8) 0.4759(6) 0.187(3) Uani 1 1 d D U . C -1
H1F H 0.445669 0.620270 0.459178 0.224 Uiso 1 1 calc R U . C -1
C1G C 0.3043(9) 0.6230(8) 0.4525(5) 0.177(3) Uani 1 1 d D U . C -1
H1G H 0.294686 0.572206 0.421558 0.212 Uiso 1 1 calc R U . C -1
C63 C 0.7993(6) 0.9341(6) 0.8173(5) 0.0498(14) Uani 0.708(4) 1 d D U P A 1
C64 C 0.8699(7) 0.8824(7) 0.8521(5) 0.0672(16) Uani 0.708(4) 1 d D U P A 1
H64 H 0.873019 0.816201 0.848463 0.081 Uiso 0.708(4) 1 calc R U P A 1
C65 C 0.9370(6) 0.9385(6) 0.8935(4) 0.0709(15) Uani 0.708(4) 1 d D U P A 1
H65 H 0.986994 0.914244 0.919990 0.085 Uiso 0.708(4) 1 calc R U P A 1
C66 C 0.9149(7) 1.0409(7) 0.8879(4) 0.0755(16) Uani 0.708(4) 1 d D U P A 1
C67 C 0.9674(7) 1.1105(6) 0.9197(5) 0.0887(17) Uani 0.708(4) 1 d D U P A 1
H67C H 1.010983 1.138012 0.888707 0.106 Uiso 0.708(4) 1 calc R U P A 1
H67D H 1.004647 1.084793 0.957097 0.106 Uiso 0.708(4) 1 calc R U P A 1
C68 C 0.9042(8) 1.1824(7) 0.9442(6) 0.114(3) Uani 0.708(4) 1 d D U P A 1
H68D H 0.879770 1.218542 0.907010 0.171 Uiso 0.708(4) 1 calc R U P A 1
H68E H 0.938449 1.224130 0.976201 0.171 Uiso 0.708(4) 1 calc R U P A 1
H68F H 0.852020 1.152514 0.965679 0.171 Uiso 0.708(4) 1 calc R U P A 1
C69 C 0.1227(8) 0.3008(18) 0.9326(6) 0.071(2) Uani 0.512(10) 1 d D U P B 1
H69C H 0.101903 0.234598 0.930652 0.086 Uiso 0.512(10) 1 calc R U P B 1
H69D H 0.082610 0.337220 0.901995 0.086 Uiso 0.512(10) 1 calc R U P B 1
C70 C 0.1254(8) 0.3432(11) 1.0047(5) 0.080(2) Uani 0.512(10) 1 d D U P B 1
H70C H 0.110133 0.410384 1.003825 0.096 Uiso 0.512(10) 1 calc R U P B 1
H70D H 0.078128 0.311324 1.030707 0.096 Uiso 0.512(10) 1 calc R U P B 1
C71 C 0.2142(8) 0.3322(11) 1.0345(5) 0.076(2) Uani 0.512(10) 1 d D U P B 1
H71C H 0.216170 0.274636 1.060395 0.092 Uiso 0.512(10) 1 calc R U P B 1
H71D H 0.230511 0.386197 1.064700 0.092 Uiso 0.512(10) 1 calc R U P B 1
C72 C 0.2797(9) 0.3261(14) 0.9812(5) 0.070(2) Uani 0.512(10) 1 d D U P B 1
H72C H 0.322971 0.273408 0.987719 0.084 Uiso 0.512(10) 1 calc R U P B 1
H72D H 0.316863 0.384593 0.979312 0.084 Uiso 0.512(10) 1 calc R U P B 1

loop_
_atom_site_aniso_label
_atom_site_aniso_U_11
_atom_site_aniso_U_22
_atom_site_aniso_U_33
_atom_site_aniso_U_23
_atom_site_aniso_U_13
_atom_site_aniso_U_12
K1 0.0461(6) 0.0522(6) 0.0414(5) 0.0000(4) 0.0026(4) -0.0063(4)
K2 0.0444(6) 0.0451(5) 0.0566(6) 0.0039(4) 0.0005(4) -0.0021(4)
S1 0.0675(9) 0.0734(9) 0.0716(9) 0.0129(7) -0.0070(7) 0.0002(7)
S2A 0.282(15) 0.35(2) 0.205(12) 0.025(9) 0.135(12) -0.013(10)
Mg1 0.0387(8) 0.0380(7) 0.0325(7) 0.0026(5) -0.0028(6) 0.0031(6)
Mg2 0.0342(7) 0.0295(6) 0.0401(7) 0.0011(5) 0.0037(6) -0.0002(5)
O1 0.065(2) 0.078(2) 0.0339(16) -0.0007(15) 0.0034(15) 0.0089(18)
O2 0.0449(17) 0.0332(14) 0.0600(18) -0.0009(13) 0.0004(14) 0.0057(13)
N1 0.0389(19) 0.0326(17) 0.0450(19) -0.0019(15) -0.0067(15) 0.0020(15)
N2 0.0380(19) 0.0322(17) 0.0375(17) 0.0036(14) -0.0003(14) 0.0076(14)
N3 0.0376(18) 0.0324(16) 0.0358(17) 0.0040(14) 0.0043(14) -0.0021(14)
N4 0.0391(19) 0.0328(16) 0.0317(16) 0.0042(13) 0.0050(14) 0.0006(14)
C1 0.0388(19) 0.0397(18) 0.0473(19) 0.0018(16) -0.0022(17) 0.0087(16)
C2 0.0334(18) 0.0383(18) 0.0481(19) 0.0013(16) 0.0014(16) 0.0050(15)
C3 0.039(2) 0.048(2) 0.069(2) 0.004(2) -0.004(2) 0.0038(18)
C4 0.046(3) 0.049(2) 0.085(3) 0.002(2) -0.010(2) 0.016(2)
C5 0.0333(18) 0.0354(17) 0.0463(18) 0.0061(15) -0.0031(15) 0.0012(15)
C6 0.0325(18) 0.0343(18) 0.0471(19) 0.0020(16) -0.0058(16) 0.0018(15)
C7 0.041(2) 0.0396(19) 0.053(2) -0.0026(17) -0.0070(18) 0.0032(17)
C8 0.046(2) 0.0323(19) 0.068(2) -0.0001(18) -0.007(2) 0.0019(17)
C9 0.047(2) 0.0360(19) 0.063(2) 0.0128(18) -0.0018(19) 0.0066(17)
C10 0.040(2) 0.0383(19) 0.051(2) 0.0085(17) 0.0015(17) 0.0057(16)
C11 0.041(2) 0.0374(18) 0.0433(19) 0.0035(16) -0.0035(17) 0.0008(16)
C12 0.056(3) 0.059(3) 0.055(3) 0.006(2) 0.001(2) -0.005(2)
C13 0.064(3) 0.060(3) 0.049(2) 0.009(2) -0.015(2) -0.010(2)
C14 0.061(3) 0.052(2) 0.047(2) 0.0111(19) 0.007(2) 0.018(2)
C15 0.080(3) 0.057(3) 0.056(3) 0.002(2) -0.016(3) 0.009(3)
C16 0.103(4) 0.082(4) 0.069(3) 0.033(3) 0.012(3) 0.010(3)
C17 0.043(2) 0.0353(18) 0.056(2) 0.0016(17) -0.0090(17) 0.0091(16)
C18 0.046(2) 0.042(2) 0.068(2) -0.0084(19) -0.0063(19) 0.0063(18)
C19 0.056(2) 0.040(2) 0.083(3) -0.014(2) -0.011(2) 0.0051(19)
C20 0.065(3) 0.035(2) 0.083(3) 0.009(2) -0.015(2) 0.0023(19)
C21 0.075(3) 0.044(2) 0.069(2) 0.018(2) -0.015(2) -0.001(2)
C22 0.058(2) 0.0352(19) 0.053(2) 0.0066(17) -0.0153(19) -0.0013(18)
C23 0.075(3) 0.045(2) 0.051(2) 0.0081(19) -0.007(2) -0.010(2)
C24 0.098(4) 0.062(3) 0.069(3) 0.003(3) 0.009(3) -0.009(3)
C25 0.099(4) 0.094(4) 0.065(3) -0.005(3) -0.020(3) -0.013(3)
C26 0.058(3) 0.055(2) 0.073(3) -0.020(2) 0.007(2) 0.003(2)
C27 0.104(5) 0.150(6) 0.108(5) -0.019(4) 0.027(4) 0.043(4)
C28 0.093(4) 0.113(5) 0.088(4) 0.011(4) -0.006(4) -0.014(4)
C29 0.048(2) 0.043(2) 0.061(2) 0.0102(19) -0.002(2) -0.0005(19)
C30 0.071(3) 0.040(2) 0.082(3) -0.004(2) 0.011(3) -0.008(2)
C31 0.073(3) 0.040(2) 0.089(3) -0.008(2) 0.012(3) -0.004(2)
C32 0.060(3) 0.044(2) 0.080(3) 0.006(2) -0.006(2) 0.006(2)
C33 0.094(4) 0.079(4) 0.113(4) 0.007(3) -0.023(4) 0.015(3)
C34 0.130(6) 0.154(6) 0.111(5) 0.039(5) 0.000(5) 0.042(5)
C35 0.0369(19) 0.0352(18) 0.0358(18) 0.0038(15) 0.0003(15) -0.0004(15)
C36 0.0379(19) 0.0329(17) 0.0360(18) 0.0016(15) -0.0012(15) -0.0002(15)
C37 0.044(2) 0.0399(19) 0.043(2) 0.0041(17) 0.0017(17) -0.0079(17)
C38 0.052(3) 0.056(3) 0.036(2) 0.0025(19) -0.0007(19) -0.011(2)
C39 0.0344(18) 0.0341(17) 0.0368(17) 0.0020(15) 0.0002(15) -0.0010(15)
C40 0.0413(19) 0.0327(17) 0.0421(18) 0.0053(15) 0.0024(16) 0.0001(16)
C41 0.046(2) 0.0344(18) 0.046(2) 0.0077(16) 0.0012(17) -0.0002(16)
C42 0.051(2) 0.041(2) 0.041(2) 0.0129(17) 0.0020(18) -0.0070(18)
C43 0.047(2) 0.046(2) 0.0371(19) 0.0006(17) 0.0056(17) -0.0018(18)
C44 0.0383(19) 0.0387(18) 0.0358(18) 0.0027(15) 0.0022(16) -0.0002(16)
C45 0.043(2) 0.0360(19) 0.048(2) 0.0069(17) 0.0084(18) 0.0077(17)
C46 0.047(3) 0.067(3) 0.072(3) 0.003(2) 0.009(2) 0.010(2)
C47 0.074(3) 0.053(3) 0.087(4) -0.006(3) 0.026(3) 0.011(3)
C48 0.050(2) 0.040(2) 0.039(2) -0.0013(17) 0.0069(18) 0.0045(18)
C49 0.061(3) 0.056(3) 0.111(4) -0.012(3) 0.000(3) 0.011(3)
C50 0.078(3) 0.049(3) 0.074(3) -0.007(2) -0.005(3) -0.001(2)
C51 0.0406(19) 0.0385(17) 0.0321(17) 0.0052(15) 0.0001(15) -0.0025(15)
C52 0.040(2) 0.046(2) 0.0365(18) 0.0031(16) -0.0015(16) -0.0038(17)
C53 0.040(2) 0.058(2) 0.0375(19) -0.0002(18) 0.0015(17) -0.0020(18)
C54 0.045(2) 0.061(2) 0.0361(19) 0.0037(18) 0.0036(17) -0.0155(19)
C55 0.052(2) 0.047(2) 0.040(2) 0.0081(17) -0.0001(18) -0.0131(18)
C56 0.045(2) 0.0420(19) 0.0346(18) 0.0071(16) -0.0004(16) -0.0074(17)
C57 0.042(2) 0.048(2) 0.052(2) 0.0053(18) -0.0024(18) 0.0000(18)
C58 0.113(4) 0.060(3) 0.083(4) -0.009(3) -0.014(3) 0.018(3)
C59 0.058(3) 0.066(3) 0.064(3) 0.019(2) -0.008(2) -0.002(2)
C60 0.056(2) 0.041(2) 0.051(2) 0.0125(18) 0.009(2) 0.0003(19)
C61 0.067(3) 0.072(3) 0.082(4) 0.006(3) -0.010(3) 0.018(3)
C62 0.092(4) 0.050(3) 0.083(4) 0.001(3) 0.008(3) 0.012(3)
C63A 0.067(3) 0.071(3) 0.063(3) 0.001(3) 0.002(3) -0.006(3)
C64A 0.070(2) 0.071(2) 0.070(2) 0.0015(10) 0.0027(10) -0.0005(10)
C65A 0.067(3) 0.072(3) 0.070(3) -0.003(3) 0.000(3) -0.008(3)
C66A 0.072(3) 0.072(3) 0.066(3) -0.002(3) 0.001(3) -0.004(3)
C67A 0.0805(17) 0.0809(17) 0.0801(17) 0.0022(8) 0.0032(8) 0.0001(8)
C68A 0.0804(17) 0.0810(17) 0.0801(17) 0.0022(8) 0.0032(8) 0.0001(8)
C69A 0.070(3) 0.073(4) 0.062(3) -0.001(3) 0.016(3) 0.005(3)
C70A 0.086(3) 0.086(4) 0.061(3) 0.002(3) 0.019(3) 0.003(3)
C71A 0.092(3) 0.092(4) 0.066(3) 0.002(3) 0.013(3) 0.006(4)
C72A 0.084(3) 0.081(4) 0.050(3) -0.002(3) 0.005(3) 0.006(3)
C73 0.054(3) 0.049(2) 0.074(3) -0.005(2) -0.014(2) 0.006(2)
C74 0.071(3) 0.075(3) 0.120(4) -0.014(3) -0.030(3) 0.024(3)
C75 0.090(4) 0.082(3) 0.121(4) -0.020(3) -0.025(3) 0.042(3)
C76 0.068(3) 0.044(2) 0.078(3) -0.009(2) -0.001(2) 0.018(2)
S2 0.0742(16) 0.0776(15) 0.0888(16) -0.0264(12) 0.0148(13) -0.0228(12)
C1A 0.199(7) 0.199(7) 0.175(7) 0.100(6) -0.011(6) -0.030(6)
C1B 0.198(6) 0.171(6) 0.158(5) 0.093(4) 0.000(5) -0.010(5)
C1C 0.193(6) 0.157(5) 0.140(5) 0.096(4) -0.003(5) -0.014(5)
C1D 0.187(5) 0.156(5) 0.153(5) 0.087(4) 0.003(4) -0.007(5)
C1E 0.196(6) 0.181(6) 0.171(6) 0.078(4) -0.001(5) -0.006(5)
C1F 0.206(6) 0.183(6) 0.174(6) 0.073(4) 0.005(5) -0.003(5)
C1G 0.199(6) 0.174(5) 0.162(5) 0.083(4) 0.006(5) -0.002(5)
C63 0.047(3) 0.060(3) 0.042(2) 0.001(3) 0.006(2) -0.007(2)
C64 0.063(3) 0.076(3) 0.062(3) 0.007(2) -0.005(3) -0.011(2)
C65 0.065(3) 0.082(3) 0.065(3) 0.008(2) -0.004(2) -0.017(2)
C66 0.076(3) 0.085(3) 0.064(3) -0.007(3) 0.005(3) -0.021(3)
C67 0.087(3) 0.094(3) 0.085(3) -0.007(3) -0.001(3) -0.013(3)
C68 0.102(5) 0.106(5) 0.133(6) -0.018(5) 0.008(5) -0.010(4)
C69 0.075(3) 0.077(4) 0.063(3) 0.001(3) 0.018(3) 0.007(3)
C70 0.084(3) 0.092(4) 0.064(3) -0.009(3) 0.019(3) 0.004(3)
C71 0.087(3) 0.083(4) 0.060(3) -0.005(3) 0.014(3) -0.001(3)
C72 0.080(3) 0.079(4) 0.051(3) 0.001(3) 0.004(3) 0.003(3)

loop_
_atom_type_symbol
_atom_type_description
_atom_type_scat_dispersion_real
_atom_type_scat_dispersion_imag
_atom_type_scat_source
C C 0.0033 0.0016 'International Tables Vol C Tables 4.2.6.8 and 6.1.1.4'
H H 0.0000 0.0000 'International Tables Vol C Tables 4.2.6.8 and 6.1.1.4'
K K 0.2009 0.2494 'International Tables Vol C Tables 4.2.6.8 and 6.1.1.4'
Mg Mg 0.0486 0.0363 'International Tables Vol C Tables 4.2.6.8 and 6.1.1.4'
N N 0.0061 0.0033 'International Tables Vol C Tables 4.2.6.8 and 6.1.1.4'
O O 0.0106 0.0060 'International Tables Vol C Tables 4.2.6.8 and 6.1.1.4'
S S 0.1246 0.1234 'International Tables Vol C Tables 4.2.6.8 and 6.1.1.4'

loop_
_geom_angle_atom_site_label_1
_geom_angle_atom_site_label_2
_geom_angle_atom_site_label_3
_geom_angle
_geom_angle_site_symmetry_1
_geom_angle_site_symmetry_3
_geom_angle_publ_flag
C7 K1 S2A 150.4(3) . 1_445 ?
C7 K1 C52 96.28(11) . 1_445 ?
C7 K1 H68C 113(3) . 1_445 ?
C7 K1 S2 152.09(9) . 1_445 ?
C8 K1 S2A 127.4(3) . 1_445 ?
C8 K1 C7 24.84(11) . . ?
C8 K1 C9 24.65(11) . . ?
C8 K1 C52 93.85(11) . 1_445 ?
C8 K1 C53 74.77(12) . 1_445 ?
C8 K1 C54 77.42(12) . 1_445 ?
C8 K1 C55 100.08(12) . 1_445 ?
C8 K1 C56 120.95(12) . 1_445 ?
C8 K1 H68C 97(4) . 1_445 ?
C8 K1 S2 152.27(10) . 1_445 ?
C8 K1 C63 149.57(18) . 1_445 ?
C8 K1 C64 124.52(18) . 1_445 ?
C9 K1 S2A 107.9(3) . 1_445 ?
C9 K1 C7 42.54(11) . . ?
C9 K1 C52 113.21(11) . 1_445 ?
C9 K1 C53 97.80(12) . 1_445 ?
C9 K1 C56 145.60(12) . 1_445 ?
C9 K1 H68C 73(3) . 1_445 ?
C9 K1 S2 127.69(10) . 1_445 ?
C9 K1 C63 131.21(17) . 1_445 ?
C9 K1 C64 107.17(17) . 1_445 ?
C52 K1 S2A 96.4(3) 1_445 1_445 ?
C52 K1 H68C 129(2) 1_445 1_445 ?
C52 K1 S2 109.80(9) 1_445 1_445 ?
C53 K1 S2A 120.1(3) 1_445 1_445 ?
C53 K1 C7 72.56(11) 1_445 . ?
C53 K1 C52 24.39(10) 1_445 1_445 ?
C53 K1 C56 50.32(11) 1_445 1_445 ?
C53 K1 H68C 146(4) 1_445 1_445 ?
C53 K1 S2 131.68(9) 1_445 1_445 ?
C53 K1 C63 110.55(14) 1_445 1_445 ?
C53 K1 C64 113.5(2) 1_445 1_445 ?
C54 K1 S2A 137.6(3) 1_445 1_445 ?
C54 K1 C7 64.83(11) 1_445 . ?
C54 K1 C9 102.03(12) 1_445 . ?
C54 K1 C52 43.35(10) 1_445 1_445 ?
C54 K1 C53 24.43(11) 1_445 1_445 ?
C54 K1 C56 43.72(11) 1_445 1_445 ?
C54 K1 H68C 170(4) 1_445 1_445 ?
C54 K1 S2 129.85(10) 1_445 1_445 ?
C54 K1 C63 120.28(15) 1_445 1_445 ?
C54 K1 C64 132.46(19) 1_445 1_445 ?
C55 K1 S2A 125.6(4) 1_445 1_445 ?
C55 K1 C7 82.60(11) 1_445 . ?
C55 K1 C9 123.90(12) 1_445 . ?
C55 K1 C52 50.70(11) 1_445 1_445 ?
C55 K1 C53 43.25(12) 1_445 1_445 ?
C55 K1 C54 24.89(11) 1_445 1_445 ?
C55 K1 C56 24.88(10) 1_445 1_445 ?
C55 K1 H68C 163(4) 1_445 1_445 ?
C55 K1 S2 106.03(10) 1_445 1_445 ?
C55 K1 C63 103.41(16) 1_445 1_445 ?
C55 K1 C64 123.67(17) 1_445 1_445 ?
C56 K1 S2A 100.8(3) 1_445 1_445 ?
C56 K1 C7 106.82(11) 1_445 . ?
C56 K1 C52 43.49(10) 1_445 1_445 ?
C56 K1 H68C 140(3) 1_445 1_445 ?
C56 K1 S2 86.69(9) 1_445 1_445 ?
C56 K1 C63 79.00(15) 1_445 1_445 ?
C56 K1 C64 98.86(16) 1_445 1_445 ?
S2 K1 H68C 57(4) 1_445 1_445 ?
C63 K1 S2A 23.4(4) 1_445 1_445 ?
C63 K1 C7 173.75(17) 1_445 . ?
C63 K1 C52 86.39(14) 1_445 1_445 ?
C63 K1 H68C 61(2) 1_445 1_445 ?
C63 K1 S2 28.07(14) 1_445 1_445 ?
C64 K1 S2A 7.2(4) 1_445 1_445 ?
C64 K1 C7 148.81(17) 1_445 . ?
C64 K1 C52 90.2(2) 1_445 1_445 ?
C64 K1 H68C 44.1(9) 1_445 1_445 ?
C64 K1 S2 44.33(19) 1_445 1_445 ?
C64 K1 C63 25.2(2) 1_445 1_445 ?
C17 K2 C18 25.57(11) . . ?
C17 K2 C19 44.10(11) . . ?
C17 K2 C20 50.62(11) . . ?
C17 K2 C21 43.83(12) . . ?
C17 K2 C22 25.35(12) . . ?
C17 K2 C40 174.86(10) . . ?
C17 K2 C44 134.67(10) . . ?
C18 K2 C19 24.88(12) . . ?
C18 K2 C20 42.86(13) . . ?
C18 K2 C21 50.39(14) . . ?
C18 K2 C22 44.27(12) . . ?
C18 K2 C40 153.03(11) . . ?
C18 K2 C44 110.03(11) . . ?
C19 K2 C20 23.51(13) . . ?
C19 K2 C21 42.06(14) . . ?
C19 K2 C40 132.40(11) . . ?
C19 K2 C44 91.18(11) . . ?
C21 K2 C20 23.79(12) . . ?
C21 K2 C44 111.94(11) . . ?
C22 K2 C19 50.38(12) . . ?
C22 K2 C20 42.89(11) . . ?
C22 K2 C21 24.64(11) . . ?
C22 K2 C40 150.70(11) . . ?
C22 K2 C44 135.22(10) . . ?
C29 K2 C17 78.88(11) . . ?
C29 K2 C18 92.39(12) . . ?
C29 K2 C19 117.27(13) . . ?
C29 K2 C20 129.47(13) . . ?
C29 K2 C21 115.45(12) . . ?
C29 K2 C22 90.91(11) . . ?
C29 K2 C40 105.95(11) . . ?
C29 K2 C43 109.72(12) . . ?
C29 K2 C44 131.40(11) . . ?
C40 K2 C20 124.47(11) . . ?
C40 K2 C21 131.15(12) . . ?
C40 K2 C44 43.03(10) . . ?
C41 K2 C17 159.90(11) . . ?
C41 K2 C18 144.73(12) . . ?
C41 K2 C19 138.55(12) . . ?
C41 K2 C20 142.85(12) . . ?
C41 K2 C21 155.82(12) . . ?
C41 K2 C22 170.57(12) . . ?
C41 K2 C29 86.15(11) . . ?
C41 K2 C40 24.92(10) . . ?
C41 K2 C43 44.23(11) . . ?
C41 K2 C44 50.71(10) . . ?
C42 K2 C17 138.26(12) . . ?
C42 K2 C18 118.70(12) . . ?
C42 K2 C19 116.12(13) . . ?
C42 K2 C20 129.88(12) . . ?
C42 K2 C21 153.28(12) . . ?
C42 K2 C22 162.79(12) . . ?
C42 K2 C29 87.18(12) . . ?
C42 K2 C40 45.00(11) . . ?
C42 K2 C41 26.05(11) . . ?
C42 K2 C43 25.44(11) . . ?
C42 K2 C44 44.23(10) . . ?
C43 K2 C17 129.74(11) . . ?
C43 K2 C18 104.76(12) . . ?
C43 K2 C19 94.41(12) . . ?
C43 K2 C20 104.79(12) . . ?
C43 K2 C21 127.88(12) . . ?
C43 K2 C22 144.77(11) . . ?
C43 K2 C40 50.77(10) . . ?
C43 K2 C44 24.33(10) . . ?
C44 K2 C20 92.50(11) . . ?
C32 S1 C29 94.6(3) . . ?
C63A S2A C66A 102.3(11) . . ?
O1 Mg1 K2 111.24(11) . . ?
O1 Mg1 C1 104.40(14) . . ?
O1 Mg1 C2 104.18(14) . . ?
O1 Mg1 C29 108.53(17) . . ?
N1 Mg1 K2 70.29(10) . . ?
N1 Mg1 O1 105.32(14) . . ?
N1 Mg1 N2 86.79(13) . . ?
N1 Mg1 C1 29.18(13) . . ?
N1 Mg1 C2 57.55(13) . . ?
N1 Mg1 C29 118.44(16) . . ?
N2 Mg1 K2 141.27(10) . . ?
N2 Mg1 O1 104.60(14) . . ?
N2 Mg1 C1 58.34(12) . . ?
N2 Mg1 C2 29.96(12) . . ?
N2 Mg1 C29 129.69(16) . . ?
C1 Mg1 K2 97.91(10) . . ?
C1 Mg1 C2 28.57(12) . . ?
C2 Mg1 K2 122.70(9) . . ?
C29 Mg1 K2 50.03(12) . . ?
C29 Mg1 C1 140.56(16) . . ?
C29 Mg1 C2 146.47(16) . . ?
O2 Mg2 C35 102.21(13) . . ?
O2 Mg2 C36 100.91(12) . . ?
O2 Mg2 C63A 104.6(6) . . ?
O2 Mg2 C63 112.9(3) . . ?
N3 Mg2 O2 104.34(13) . . ?
N3 Mg2 N4 85.91(13) . . ?
N3 Mg2 C35 29.00(12) . . ?
N3 Mg2 C36 57.44(12) . . ?
N3 Mg2 C63A 116.9(10) . . ?
N3 Mg2 C63 114.3(3) . . ?
N4 Mg2 O2 103.24(13) . . ?
N4 Mg2 C35 57.79(12) . . ?
N4 Mg2 C36 29.61(11) . . ?
N4 Mg2 C63A 137.5(8) . . ?
N4 Mg2 C63 131.0(3) . . ?
C35 Mg2 C36 28.60(11) . . ?
C63A Mg2 C35 142.2(9) . . ?
C63A Mg2 C36 154.4(6) . . ?
C63 Mg2 C35 136.9(3) . . ?
C63 Mg2 C36 146.1(2) . . ?
C69A O1 Mg1 121.1(6) . . ?
C69A O1 C72A 107.5(8) . . ?
C72A O1 Mg1 131.4(6) . . ?
C69 O1 Mg1 120.3(6) . . ?
C69 O1 C72 112.2(7) . . ?
C72 O1 Mg1 127.5(6) . . ?
C73 O2 Mg2 117.2(2) . . ?
C76 O2 Mg2 133.6(3) . . ?
C76 O2 C73 109.2(3) . . ?
C1 N1 Mg1 106.9(2) . . ?
C1 N1 C17 120.4(3) . . ?
C17 N1 Mg1 131.2(3) . . ?
C2 N2 Mg1 104.9(2) . . ?
C5 N2 Mg1 134.6(3) . . ?
C5 N2 C2 117.2(3) . . ?
C35 N3 Mg2 107.8(2) . . ?
C51 N3 Mg2 128.0(3) . . ?
C51 N3 C35 121.7(3) . . ?
C36 N4 Mg2 106.0(2) . . ?
C39 N4 Mg2 134.1(3) . . ?
C39 N4 C36 119.0(3) . . ?
N1 C1 Mg1 43.92(17) . . ?
N1 C1 C4 117.0(4) . . ?
C2 C1 Mg1 76.5(2) . . ?
C2 C1 N1 119.8(4) . . ?
C2 C1 C4 122.5(4) . . ?
C4 C1 Mg1 155.7(3) . . ?
N2 C2 Mg1 45.11(18) . . ?
N2 C2 C3 116.5(3) . . ?
C1 C2 Mg1 75.0(2) . . ?
C1 C2 N2 119.5(4) . . ?
C1 C2 C3 123.1(4) . . ?
C3 C2 Mg1 155.6(3) . . ?
K1 C3 H3A 57.7 . . ?
K1 C3 H3B 126.3 . . ?
K1 C3 H3C 51.7 . . ?
C2 C3 K1 124.1(3) . . ?
C2 C3 H3A 109.5 . . ?
C2 C3 H3B 109.5 . . ?
C2 C3 H3C 109.5 . . ?
H3A C3 H3B 109.5 . . ?
H3A C3 H3C 109.5 . . ?
H3B C3 H3C 109.5 . . ?
C1 C4 H4A 109.5 . . ?
C1 C4 H4B 109.5 . . ?
C1 C4 H4C 109.5 . . ?
H4A C4 H4B 109.5 . . ?
H4A C4 H4C 109.5 . . ?
H4B C4 H4C 109.5 . . ?
N2 C5 K1 118.7(2) . . ?
N2 C5 C6 123.1(3) . . ?
N2 C5 C10 119.3(4) . . ?
C6 C5 K1 77.6(2) . . ?
C6 C5 C10 117.6(4) . . ?
C10 C5 K1 74.9(2) . . ?
C5 C6 K1 79.1(2) . . ?
C5 C6 C11 121.3(3) . . ?
C7 C6 K1 69.8(2) . . ?
C7 C6 C5 119.9(4) . . ?
C7 C6 C11 118.2(4) . . ?
C11 C6 K1 129.6(3) . . ?
K1 C7 H7 112.5 . . ?
C6 C7 K1 86.9(3) . . ?
C6 C7 H7 119.1 . . ?
C6 C7 C8 121.9(4) . . ?
C8 C7 K1 71.5(3) . . ?
C8 C7 H7 119.1 . . ?
K1 C8 H8 104.7 . . ?
C7 C8 K1 83.6(3) . . ?
C7 C8 H8 120.7 . . ?
C9 C8 K1 81.4(3) . . ?
C9 C8 C7 118.5(4) . . ?
C9 C8 H8 120.7 . . ?
K1 C9 H9 110.7 . . ?
C8 C9 K1 73.9(3) . . ?
C8 C9 H9 118.7 . . ?
C8 C9 C10 122.6(4) . . ?
C10 C9 K1 86.4(3) . . ?
C10 C9 H9 118.7 . . ?
C5 C10 K1 81.3(2) . . ?
C5 C10 C14 119.9(4) . . ?
C9 C10 K1 69.8(3) . . ?
C9 C10 C5 119.1(4) . . ?
C9 C10 C14 120.9(4) . . ?
C14 C10 K1 122.8(3) . . ?
C6 C11 H11 107.4 . . ?
C6 C11 C12 109.4(3) . . ?
C12 C11 H11 107.4 . . ?
C13 C11 C6 115.2(4) . . ?
C13 C11 H11 107.4 . . ?
C13 C11 C12 109.7(4) . . ?
C11 C12 H12A 109.5 . . ?
C11 C12 H12B 109.5 . . ?
C11 C12 H12C 109.5 . . ?
H12A C12 H12B 109.5 . . ?
H12A C12 H12C 109.5 . . ?
H12B C12 H12C 109.5 . . ?
C11 C13 H13A 109.5 . . ?
C11 C13 H13B 109.5 . . ?
C11 C13 H13C 109.5 . . ?
H13A C13 H13B 109.5 . . ?
H13A C13 H13C 109.5 . . ?
H13B C13 H13C 109.5 . . ?
C10 C14 H14 107.8 . . ?
C10 C14 C16 114.3(4) . . ?
C15 C14 C10 111.2(4) . . ?
C15 C14 H14 107.8 . . ?
C15 C14 C16 107.9(4) . . ?
C16 C14 H14 107.8 . . ?
C14 C15 H15A 109.5 . . ?
C14 C15 H15B 109.5 . . ?
C14 C15 H15C 109.5 . . ?
H15A C15 H15B 109.5 . . ?
H15A C15 H15C 109.5 . . ?
H15B C15 H15C 109.5 . . ?
C14 C16 H16A 109.5 . . ?
C14 C16 H16B 109.5 . . ?
C14 C16 H16C 109.5 . . ?
H16A C16 H16B 109.5 . . ?
H16A C16 H16C 109.5 . . ?
H16B C16 H16C 109.5 . . ?
N1 C17 K2 109.8(2) . . ?
N1 C17 C18 119.2(4) . . ?
N1 C17 C22 122.5(4) . . ?
C18 C17 K2 77.5(3) . . ?
C22 C17 K2 78.9(3) . . ?
C22 C17 C18 118.2(4) . . ?
C17 C18 K2 76.9(3) . . ?
C17 C18 C26 120.6(4) . . ?
C19 C18 K2 80.8(3) . . ?
C19 C18 C17 119.7(5) . . ?
C19 C18 C26 119.7(4) . . ?
C26 C18 K2 112.9(3) . . ?
K2 C19 H19 115.8 . . ?
C18 C19 K2 74.3(3) . . ?
C18 C19 H19 119.4 . . ?
C20 C19 K2 81.0(3) . . ?
C20 C19 C18 121.2(5) . . ?
C20 C19 H19 119.4 . . ?
K2 C20 H20 118.8 . . ?
C19 C20 K2 75.5(3) . . ?
C19 C20 H20 119.7 . . ?
C19 C20 C21 120.6(5) . . ?
C21 C20 K2 76.9(3) . . ?
C21 C20 H20 119.7 . . ?
K2 C21 H21 117.4 . . ?
C20 C21 K2 79.3(3) . . ?
C20 C21 H21 119.8 . . ?
C20 C21 C22 120.4(5) . . ?
C22 C21 K2 74.2(3) . . ?
C22 C21 H21 119.8 . . ?
C17 C22 K2 75.8(2) . . ?
C17 C22 C23 122.0(4) . . ?
C21 C22 K2 81.1(3) . . ?
C21 C22 C17 119.9(4) . . ?
C21 C22 C23 117.9(4) . . ?
C23 C22 K2 110.6(3) . . ?
C22 C23 H23 107.3 . . ?
C22 C23 C24 112.5(4) . . ?
C22 C23 C25 111.8(4) . . ?
C24 C23 H23 107.3 . . ?
C24 C23 C25 110.4(5) . . ?
C25 C23 H23 107.3 . . ?
C23 C24 H24A 109.5 . . ?
C23 C24 H24B 109.5 . . ?
C23 C24 H24C 109.5 . . ?
H24A C24 H24B 109.5 . . ?
H24A C24 H24C 109.5 . . ?
H24B C24 H24C 109.5 . . ?
C23 C25 H25A 109.5 . . ?
C23 C25 H25B 109.5 . . ?
C23 C25 H25C 109.5 . . ?
H25A C25 H25B 109.5 . . ?
H25A C25 H25C 109.5 . . ?
H25B C25 H25C 109.5 . . ?
C18 C26 H26 107.7 . . ?
C18 C26 C27 111.6(5) . . ?
C27 C26 H26 107.7 . . ?
C28 C26 C18 112.1(5) . . ?
C28 C26 H26 107.7 . . ?
C28 C26 C27 109.9(5) . . ?
C26 C27 H27A 109.5 . . ?
C26 C27 H27B 109.5 . . ?
C26 C27 H27C 109.5 . . ?
H27A C27 H27B 109.5 . . ?
H27A C27 H27C 109.5 . . ?
H27B C27 H27C 109.5 . . ?
C26 C28 H28A 109.5 . . ?
C26 C28 H28B 109.5 . . ?
C26 C28 H28C 109.5 . . ?
H28A C28 H28B 109.5 . . ?
H28A C28 H28C 109.5 . . ?
H28B C28 H28C 109.5 . . ?
S1 C29 K2 105.9(2) . . ?
S1 C29 Mg1 122.1(3) . . ?
Mg1 C29 K2 98.81(15) . . ?
C30 C29 K2 83.0(3) . . ?
C30 C29 S1 108.7(4) . . ?
C30 C29 Mg1 126.0(4) . . ?
C29 C30 H30 123.2 . . ?
C29 C30 C31 113.7(5) . . ?
C31 C30 H30 123.2 . . ?
C30 C31 H31 124.7 . . ?
C32 C31 C30 110.5(5) . . ?
C32 C31 H31 124.7 . . ?
C31 C32 S1 112.3(4) . . ?
C31 C32 C33 127.1(6) . . ?
C33 C32 S1 120.6(5) . . ?
C32 C33 H33A 108.9 . . ?
C32 C33 H33B 108.9 . . ?
C32 C33 C34 113.5(6) . . ?
H33A C33 H33B 107.7 . . ?
C34 C33 H33A 108.9 . . ?
C34 C33 H33B 108.9 . . ?
C33 C34 H34A 109.5 . . ?
C33 C34 H34B 109.5 . . ?
C33 C34 H34C 109.5 . . ?
H34A C34 H34B 109.5 . . ?
H34A C34 H34C 109.5 . . ?
H34B C34 H34C 109.5 . . ?
N3 C35 Mg2 43.24(17) . . ?
N3 C35 C38 116.7(3) . . ?
C36 C35 Mg2 76.1(2) . . ?
C36 C35 N3 118.9(3) . . ?
C36 C35 C38 123.5(4) . . ?
C38 C35 Mg2 154.9(3) . . ?
N4 C36 Mg2 44.37(16) . . ?
N4 C36 C37 117.5(3) . . ?
C35 C36 Mg2 75.3(2) . . ?
C35 C36 N4 118.5(3) . . ?
C35 C36 C37 122.8(4) . . ?
C37 C36 Mg2 152.0(3) . . ?
K2 C37 H37A 56.6 . . ?
K2 C37 H37B 132.0 . . ?
K2 C37 H37C 53.4 . . ?
C36 C37 K2 118.5(2) . . ?
C36 C37 H37A 109.5 . . ?
C36 C37 H37B 109.5 . . ?
C36 C37 H37C 109.5 . . ?
H37A C37 H37B 109.5 . . ?
H37A C37 H37C 109.5 . . ?
H37B C37 H37C 109.5 . . ?
C35 C38 H38A 109.5 . . ?
C35 C38 H38B 109.5 . . ?
C35 C38 H38C 109.5 . . ?
H38A C38 H38B 109.5 . . ?
H38A C38 H38C 109.5 . . ?
H38B C38 H38C 109.5 . . ?
N4 C39 K2 120.2(2) . . ?
N4 C39 C40 123.6(3) . . ?
N4 C39 C44 119.1(3) . . ?
C40 C39 K2 75.1(2) . . ?
C40 C39 C44 117.2(3) . . ?
C44 C39 K2 77.4(2) . . ?
C39 C40 K2 80.2(2) . . ?
C39 C40 C45 121.3(3) . . ?
C41 C40 K2 70.0(2) . . ?
C41 C40 C39 119.7(4) . . ?
C41 C40 C45 118.3(3) . . ?
C45 C40 K2 129.1(3) . . ?
K2 C41 H41 111.4 . . ?
C40 C41 K2 85.1(3) . . ?
C40 C41 H41 118.8 . . ?
C42 C41 K2 74.6(3) . . ?
C42 C41 C40 122.4(4) . . ?
C42 C41 H41 118.8 . . ?
K2 C42 H42 107.0 . . ?
C41 C42 K2 79.4(3) . . ?
C41 C42 H42 121.0 . . ?
C43 C42 K2 83.3(3) . . ?
C43 C42 C41 118.0(4) . . ?
C43 C42 H42 121.0 . . ?
K2 C43 H43 116.0 . . ?
C42 C43 K2 71.3(2) . . ?
C42 C43 H43 118.9 . . ?
C42 C43 C44 122.2(4) . . ?
C44 C43 K2 84.1(2) . . ?
C44 C43 H43 118.9 . . ?
C39 C44 K2 78.1(2) . . ?
C39 C44 C48 121.4(3) . . ?
C43 C44 K2 71.5(2) . . ?
C43 C44 C39 120.2(4) . . ?
C43 C44 C48 118.4(4) . . ?
C48 C44 K2 122.2(3) . . ?
C40 C45 H45 107.3 . . ?
C46 C45 C40 108.7(4) . . ?
C46 C45 H45 107.3 . . ?
C47 C45 C40 115.3(4) . . ?
C47 C45 H45 107.3 . . ?
C47 C45 C46 110.5(4) . . ?
C45 C46 H46A 109.5 . . ?
C45 C46 H46B 109.5 . . ?
C45 C46 H46C 109.5 . . ?
H46A C46 H46B 109.5 . . ?
H46A C46 H46C 109.5 . . ?
H46B C46 H46C 109.5 . . ?
C45 C47 H47A 109.5 . . ?
C45 C47 H47B 109.5 . . ?
C45 C47 H47C 109.5 . . ?
H47A C47 H47B 109.5 . . ?
H47A C47 H47C 109.5 . . ?
H47B C47 H47C 109.5 . . ?
C44 C48 H48 106.8 . . ?
C44 C48 C50 111.8(4) . . ?
C49 C48 C44 113.3(4) . . ?
C49 C48 H48 106.8 . . ?
C49 C48 C50 110.9(4) . . ?
C50 C48 H48 106.8 . . ?
C48 C49 H49A 109.5 . . ?
C48 C49 H49B 109.5 . . ?
C48 C49 H49C 109.5 . . ?
H49A C49 H49B 109.5 . . ?
H49A C49 H49C 109.5 . . ?
H49B C49 H49C 109.5 . . ?
C48 C50 H50A 109.5 . . ?
C48 C50 H50B 109.5 . . ?
C48 C50 H50C 109.5 . . ?
H50A C50 H50B 109.5 . . ?
H50A C50 H50C 109.5 . . ?
H50B C50 H50C 109.5 . . ?
N3 C51 K1 117.4(2) . 1_665 ?
N3 C51 C52 123.8(3) . . ?
N3 C51 C56 118.5(3) . . ?
C52 C51 K1 75.1(2) . 1_665 ?
C52 C51 C56 117.5(4) . . ?
C56 C51 K1 73.4(2) . 1_665 ?
C51 C52 K1 80.4(2) . 1_665 ?
C51 C52 C57 121.3(4) . . ?
C53 C52 K1 75.0(2) . 1_665 ?
C53 C52 C51 119.6(4) . . ?
C53 C52 C57 118.9(4) . . ?
C57 C52 K1 110.2(3) . 1_665 ?
K1 C53 H53 114.4 1_665 . ?
C52 C53 K1 80.6(2) . 1_665 ?
C52 C53 H53 118.9 . . ?
C54 C53 K1 76.4(2) . 1_665 ?
C54 C53 C52 122.3(4) . . ?
C54 C53 H53 118.9 . . ?
K1 C54 H54 114.7 1_665 . ?
C53 C54 K1 79.2(2) . 1_665 ?
C53 C54 H54 120.3 . . ?
C53 C54 C55 119.4(4) . . ?
C55 C54 K1 76.5(2) . 1_665 ?
C55 C54 H54 120.3 . . ?
K1 C55 H55 110.9 1_665 . ?
C54 C55 K1 78.6(2) . 1_665 ?
C54 C55 H55 119.4 . . ?
C54 C55 C56 121.2(4) . . ?
C56 C55 K1 81.1(2) . 1_665 ?
C56 C55 H55 119.4 . . ?
C51 C56 K1 81.8(2) . 1_665 ?
C51 C56 C60 120.8(4) . . ?
C55 C56 K1 74.0(2) . 1_665 ?
C55 C56 C51 119.9(4) . . ?
C55 C56 C60 119.1(4) . . ?
C60 C56 K1 119.0(3) . 1_665 ?
C52 C57 H57 107.9 . . ?
C52 C57 C58 113.6(4) . . ?
C52 C57 C59 110.9(4) . . ?
C58 C57 H57 107.9 . . ?
C59 C57 H57 107.9 . . ?
C59 C57 C58 108.4(4) . . ?
C57 C58 H58A 109.5 . . ?
C57 C58 H58B 109.5 . . ?
C57 C58 H58C 109.5 . . ?
H58A C58 H58B 109.5 . . ?
H58A C58 H58C 109.5 . . ?
H58B C58 H58C 109.5 . . ?
C57 C59 H59A 109.5 . . ?
C57 C59 H59B 109.5 . . ?
C57 C59 H59C 109.5 . . ?
H59A C59 H59B 109.5 . . ?
H59A C59 H59C 109.5 . . ?
H59B C59 H59C 109.5 . . ?
C56 C60 H60 107.3 . . ?
C56 C60 C62 113.6(4) . . ?
C61 C60 C56 110.1(4) . . ?
C61 C60 H60 107.3 . . ?
C61 C60 C62 110.9(4) . . ?
C62 C60 H60 107.3 . . ?
C60 C61 H61A 109.5 . . ?
C60 C61 H61B 109.5 . . ?
C60 C61 H61C 109.5 . . ?
H61A C61 H61B 109.5 . . ?
H61A C61 H61C 109.5 . . ?
H61B C61 H61C 109.5 . . ?
C60 C62 H62A 109.5 . . ?
C60 C62 H62B 109.5 . . ?
C60 C62 H62C 109.5 . . ?
H62A C62 H62B 109.5 . . ?
H62A C62 H62C 109.5 . . ?
H62B C62 H62C 109.5 . . ?
S2A C63A Mg2 118.7(13) . . ?
S2A C63A C64A 109.3(13) . . ?
Mg2 C63A K1 104.5(12) . 1_665 ?
C64A C63A Mg2 128.9(14) . . ?
C63A C64A H64A 129.3 . . ?
C65A C64A C63A 101.5(14) . . ?
C65A C64A H64A 129.3 . . ?
C64A C65A H65A 125.5 . . ?
C66A C65A C64A 108.9(13) . . ?
C66A C65A H65A 125.5 . . ?
C65A C66A S2A 103.0(12) . . ?
C67A C66A S2A 123.4(17) . . ?
C67A C66A C65A 116.7(16) . . ?
C66A C67A H67A 111.9 . . ?
C66A C67A H67B 111.9 . . ?
C66A C67A C68A 99.2(15) . . ?
H67A C67A H67B 109.6 . . ?
C68A C67A H67A 111.9 . . ?
C68A C67A H67B 111.9 . . ?
K1 C68A H68A 103.9 1_665 . ?
K1 C68A H68B 88.2 1_665 . ?
K1 C68A H68C 26.4 1_665 . ?
C67A C68A H68A 109.5 . . ?
C67A C68A H68B 109.5 . . ?
C67A C68A H68C 109.5 . . ?
H68A C68A H68B 109.5 . . ?
H68A C68A H68C 109.5 . . ?
H68B C68A H68C 109.5 . . ?
O1 C69A H69A 111.1 . . ?
O1 C69A H69B 111.1 . . ?
O1 C69A C70A 103.5(10) . . ?
H69A C69A H69B 109.0 . . ?
C70A C69A H69A 111.1 . . ?
C70A C69A H69B 111.1 . . ?
C69A C70A H70A 110.2 . . ?
C69A C70A H70B 110.2 . . ?
H70A C70A H70B 108.5 . . ?
C71A C70A C69A 107.7(9) . . ?
C71A C70A H70A 110.2 . . ?
C71A C70A H70B 110.2 . . ?
C70A C71A H71A 109.9 . . ?
C70A C71A H71B 109.9 . . ?
C70A C71A C72A 109.1(10) . . ?
H71A C71A H71B 108.3 . . ?
C72A C71A H71A 109.9 . . ?
C72A C71A H71B 109.9 . . ?
O1 C72A H72A 110.2 . . ?
O1 C72A H72B 110.2 . . ?
C71A C72A O1 107.7(10) . . ?
C71A C72A H72A 110.2 . . ?
C71A C72A H72B 110.2 . . ?
H72A C72A H72B 108.5 . . ?
O2 C73 H73A 110.5 . . ?
O2 C73 H73B 110.5 . . ?
O2 C73 C74 106.3(4) . . ?
H73A C73 H73B 108.7 . . ?
C74 C73 H73A 110.5 . . ?
C74 C73 H73B 110.5 . . ?
C73 C74 H74A 110.8 . . ?
C73 C74 H74B 110.8 . . ?
H74A C74 H74B 108.8 . . ?
C75 C74 C73 104.9(5) . . ?
C75 C74 H74A 110.8 . . ?
C75 C74 H74B 110.8 . . ?
C74 C75 H75A 109.9 . . ?
C74 C75 H75B 109.9 . . ?
C74 C75 C76 108.9(5) . . ?
H75A C75 H75B 108.3 . . ?
C76 C75 H75A 109.9 . . ?
C76 C75 H75B 109.9 . . ?
O2 C76 C75 105.1(4) . . ?
O2 C76 H76A 110.7 . . ?
O2 C76 H76B 110.7 . . ?
C75 C76 H76A 110.7 . . ?
C75 C76 H76B 110.7 . . ?
H76A C76 H76B 108.8 . . ?
C63 S2 K1 73.3(4) . 1_665 ?
C63 S2 C66 98.5(4) . . ?
C66 S2 K1 77.8(3) . 1_665 ?
H1AA C1A H1AB 109.5 . . ?
H1AA C1A H1AC 109.5 . . ?
H1AB C1A H1AC 109.5 . . ?
C1B C1A H1AA 109.5 . . ?
C1B C1A H1AB 109.5 . . ?
C1B C1A H1AC 109.5 . . ?
C1C C1B C1A 116.5(11) . . ?
C1C C1B C1G 123.8(11) . . ?
C1G C1B C1A 119.7(11) . . ?
C1B C1C H1C 121.1 . . ?
C1B C1C C1D 117.8(11) . . ?
C1D C1C H1C 121.1 . . ?
C1C C1D H1D 119.3 . . ?
C1E C1D C1C 121.4(11) . . ?
C1E C1D H1D 119.3 . . ?
C1D C1E H1E 120.7 . . ?
C1D C1E C1F 118.7(11) . . ?
C1F C1E H1E 120.7 . . ?
C1E C1F H1F 118.9 . . ?
C1G C1F C1E 122.3(11) . . ?
C1G C1F H1F 118.9 . . ?
C1B C1G C1F 115.9(11) . . ?
C1B C1G H1G 122.0 . . ?
C1F C1G H1G 122.0 . . ?
Mg2 C63 K1 108.3(4) . 1_665 ?
S2 C63 K1 78.6(4) . 1_665 ?
S2 C63 Mg2 129.0(5) . . ?
C64 C63 K1 77.2(6) . 1_665 ?
C64 C63 Mg2 120.1(6) . . ?
C64 C63 S2 110.8(6) . . ?
C63 C64 H64 122.3 . . ?
C63 C64 C65 115.4(9) . . ?
C65 C64 H64 122.3 . . ?
K1 C65 H65 115.0 1_665 . ?
C64 C65 K1 72.5(5) . 1_665 ?
C64 C65 H65 125.1 . . ?
C64 C65 C66 109.8(7) . . ?
C66 C65 K1 79.3(5) . 1_665 ?
C66 C65 H65 125.1 . . ?
S2 C66 K1 71.7(3) . 1_665 ?
C65 C66 K1 75.4(5) . 1_665 ?
C65 C66 S2 105.5(6) . . ?
C67 C66 K1 115.6(6) . 1_665 ?
C67 C66 S2 131.4(8) . . ?
C67 C66 C65 123.1(9) . . ?
C66 C67 H67C 110.0 . . ?
C66 C67 H67D 110.0 . . ?
C66 C67 C68 108.7(9) . . ?
H67C C67 H67D 108.3 . . ?
C68 C67 H67C 110.0 . . ?
C68 C67 H67D 110.0 . . ?
C67 C68 H68D 109.5 . . ?
C67 C68 H68E 109.5 . . ?
C67 C68 H68F 109.5 . . ?
H68D C68 H68E 109.5 . . ?
H68D C68 H68F 109.5 . . ?
H68E C68 H68F 109.5 . . ?
O1 C69 H69C 112.0 . . ?
O1 C69 H69D 112.0 . . ?
O1 C69 C70 98.8(9) . . ?
H69C C69 H69D 109.7 . . ?
C70 C69 H69C 112.0 . . ?
C70 C69 H69D 112.0 . . ?
C69 C70 H70C 109.7 . . ?
C69 C70 H70D 109.7 . . ?
H70C C70 H70D 108.2 . . ?
C71 C70 C69 109.8(9) . . ?
C71 C70 H70C 109.7 . . ?
C71 C70 H70D 109.7 . . ?
C70 C71 H71C 110.4 . . ?
C70 C71 H71D 110.4 . . ?
C70 C71 C72 106.7(9) . . ?
H71C C71 H71D 108.6 . . ?
C72 C71 H71C 110.4 . . ?
C72 C71 H71D 110.4 . . ?
O1 C72 H72C 110.7 . . ?
O1 C72 H72D 110.7 . . ?
C71 C72 O1 105.4(9) . . ?
C71 C72 H72C 110.7 . . ?
C71 C72 H72D 110.7 . . ?
H72C C72 H72D 108.8 . . ?

loop_
_geom_bond_atom_site_label_1
_geom_bond_atom_site_label_2
_geom_bond_distance
_geom_bond_site_symmetry_2
_geom_bond_publ_flag
K1 S2A 3.36(2) 1_445 ?
K1 C7 3.299(5) . ?
K1 C8 3.149(5) . ?
K1 C9 3.240(5) . ?
K1 C52 3.310(4) 1_445 ?
K1 C53 3.242(4) 1_445 ?
K1 C54 3.208(4) 1_445 ?
K1 C55 3.181(4) 1_445 ?
K1 C56 3.271(4) 1_445 ?
K1 H68C 1.64(9) 1_445 ?
K1 S2 3.367(3) 1_445 ?
K1 C63 3.290(12) 1_445 ?
K1 C64 3.285(12) 1_445 ?
K2 C17 3.208(5) . ?
K2 C18 3.215(5) . ?
K2 C19 3.297(5) . ?
K2 C20 3.363(5) . ?
K2 C21 3.333(5) . ?
K2 C22 3.247(5) . ?
K2 C29 3.187(4) . ?
K2 C40 3.300(4) . ?
K2 C41 3.113(4) . ?
K2 C42 3.053(4) . ?
K2 C43 3.201(4) . ?
K2 C44 3.357(4) . ?
S1 C29 1.745(5) . ?
S1 C32 1.705(6) . ?
S2A C63A 1.562(19) . ?
S2A C66A 1.762(17) . ?
Mg1 O1 2.041(3) . ?
Mg1 N1 1.995(3) . ?
Mg1 N2 2.031(4) . ?
Mg1 C1 2.752(4) . ?
Mg1 C2 2.771(4) . ?
Mg1 C29 2.152(5) . ?
Mg2 O2 2.055(3) . ?
Mg2 N3 1.998(3) . ?
Mg2 N4 2.028(3) . ?
Mg2 C35 2.778(4) . ?
Mg2 C36 2.788(4) . ?
Mg2 C63A 2.179(13) . ?
Mg2 C63 2.134(6) . ?
O1 C69A 1.439(12) . ?
O1 C72A 1.464(12) . ?
O1 C69 1.442(12) . ?
O1 C72 1.486(11) . ?
O2 C73 1.449(6) . ?
O2 C76 1.444(5) . ?
N1 C1 1.402(5) . ?
N1 C17 1.408(5) . ?
N2 C2 1.432(5) . ?
N2 C5 1.397(5) . ?
N3 C35 1.414(5) . ?
N3 C51 1.391(5) . ?
N4 C36 1.433(5) . ?
N4 C39 1.384(5) . ?
C1 C2 1.363(6) . ?
C1 C4 1.507(6) . ?
C2 C3 1.494(6) . ?
C3 H3A 0.9800 . ?
C3 H3B 0.9800 . ?
C3 H3C 0.9800 . ?
C4 H4A 0.9800 . ?
C4 H4B 0.9800 . ?
C4 H4C 0.9800 . ?
C5 C6 1.421(6) . ?
C5 C10 1.440(5) . ?
C6 C7 1.389(6) . ?
C6 C11 1.518(5) . ?
C7 H7 0.9500 . ?
C7 C8 1.394(6) . ?
C8 H8 0.9500 . ?
C8 C9 1.367(6) . ?
C9 H9 0.9500 . ?
C9 C10 1.396(6) . ?
C10 C14 1.516(6) . ?
C11 H11 1.0000 . ?
C11 C12 1.522(6) . ?
C11 C13 1.513(6) . ?
C12 H12A 0.9800 . ?
C12 H12B 0.9800 . ?
C12 H12C 0.9800 . ?
C13 H13A 0.9800 . ?
C13 H13B 0.9800 . ?
C13 H13C 0.9800 . ?
C14 H14 1.0000 . ?
C14 C15 1.512(7) . ?
C14 C16 1.533(7) . ?
C15 H15A 0.9800 . ?
C15 H15B 0.9800 . ?
C15 H15C 0.9800 . ?
C16 H16A 0.9800 . ?
C16 H16B 0.9800 . ?
C16 H16C 0.9800 . ?
C17 C18 1.422(6) . ?
C17 C22 1.417(6) . ?
C18 C19 1.405(7) . ?
C18 C26 1.519(7) . ?
C19 H19 0.9500 . ?
C19 C20 1.359(7) . ?
C20 H20 0.9500 . ?
C20 C21 1.381(7) . ?
C21 H21 0.9500 . ?
C21 C22 1.407(6) . ?
C22 C23 1.513(6) . ?
C23 H23 1.0000 . ?
C23 C24 1.515(8) . ?
C23 C25 1.534(8) . ?
C24 H24A 0.9800 . ?
C24 H24B 0.9800 . ?
C24 H24C 0.9800 . ?
C25 H25A 0.9800 . ?
C25 H25B 0.9800 . ?
C25 H25C 0.9800 . ?
C26 H26 1.0000 . ?
C26 C27 1.523(8) . ?
C26 C28 1.494(8) . ?
C27 H27A 0.9800 . ?
C27 H27B 0.9800 . ?
C27 H27C 0.9800 . ?
C28 H28A 0.9800 . ?
C28 H28B 0.9800 . ?
C28 H28C 0.9800 . ?
C29 C30 1.346(7) . ?
C30 H30 0.9500 . ?
C30 C31 1.527(8) . ?
C31 H31 0.9500 . ?
C31 C32 1.335(8) . ?
C32 C33 1.504(8) . ?
C33 H33A 0.9900 . ?
C33 H33B 0.9900 . ?
C33 C34 1.509(10) . ?
C34 H34A 0.9800 . ?
C34 H34B 0.9800 . ?
C34 H34C 0.9800 . ?
C35 C36 1.375(5) . ?
C35 C38 1.505(5) . ?
C36 C37 1.493(6) . ?
C37 H37A 0.9800 . ?
C37 H37B 0.9800 . ?
C37 H37C 0.9800 . ?
C38 H38A 0.9800 . ?
C38 H38B 0.9800 . ?
C38 H38C 0.9800 . ?
C39 C40 1.430(5) . ?
C39 C44 1.431(5) . ?
C40 C41 1.396(5) . ?
C40 C45 1.523(6) . ?
C41 H41 0.9500 . ?
C41 C42 1.391(6) . ?
C42 H42 0.9500 . ?
C42 C43 1.384(6) . ?
C43 H43 0.9500 . ?
C43 C44 1.391(6) . ?
C44 C48 1.519(5) . ?
C45 H45 1.0000 . ?
C45 C46 1.519(7) . ?
C45 C47 1.517(6) . ?
C46 H46A 0.9800 . ?
C46 H46B 0.9800 . ?
C46 H46C 0.9800 . ?
C47 H47A 0.9800 . ?
C47 H47B 0.9800 . ?
C47 H47C 0.9800 . ?
C48 H48 1.0000 . ?
C48 C49 1.500(7) . ?
C48 C50 1.521(7) . ?
C49 H49A 0.9800 . ?
C49 H49B 0.9800 . ?
C49 H49C 0.9800 . ?
C50 H50A 0.9800 . ?
C50 H50B 0.9800 . ?
C50 H50C 0.9800 . ?
C51 C52 1.422(6) . ?
C51 C56 1.430(5) . ?
C52 C53 1.386(6) . ?
C52 C57 1.519(6) . ?
C53 H53 0.9500 . ?
C53 C54 1.365(6) . ?
C54 H54 0.9500 . ?
C54 C55 1.377(6) . ?
C55 H55 0.9500 . ?
C55 C56 1.393(6) . ?
C56 C60 1.512(6) . ?
C57 H57 1.0000 . ?
C57 C58 1.532(7) . ?
C57 C59 1.523(7) . ?
C58 H58A 0.9800 . ?
C58 H58B 0.9800 . ?
C58 H58C 0.9800 . ?
C59 H59A 0.9800 . ?
C59 H59B 0.9800 . ?
C59 H59C 0.9800 . ?
C60 H60 1.0000 . ?
C60 C61 1.508(7) . ?
C60 C62 1.530(7) . ?
C61 H61A 0.9800 . ?
C61 H61B 0.9800 . ?
C61 H61C 0.9800 . ?
C62 H62A 0.9800 . ?
C62 H62B 0.9800 . ?
C62 H62C 0.9800 . ?
C63A C64A 1.58(2) . ?
C64A H64A 0.9500 . ?
C64A C65A 1.576(19) . ?
C65A H65A 0.9500 . ?
C65A C66A 1.53(2) . ?
C66A C67A 1.337(17) . ?
C67A H67A 0.9900 . ?
C67A H67B 0.9900 . ?
C67A C68A 1.520(18) . ?
C68A H68A 0.9800 . ?
C68A H68B 0.9800 . ?
C68A H68C 0.9800 . ?
C69A H69A 0.9900 . ?
C69A H69B 0.9900 . ?
C69A C70A 1.555(15) . ?
C70A H70A 0.9900 . ?
C70A H70B 0.9900 . ?
C70A C71A 1.393(14) . ?
C71A H71A 0.9900 . ?
C71A H71B 0.9900 . ?
C71A C72A 1.440(13) . ?
C72A H72A 0.9900 . ?
C72A H72B 0.9900 . ?
C73 H73A 0.9900 . ?
C73 H73B 0.9900 . ?
C73 C74 1.484(7) . ?
C74 H74A 0.9900 . ?
C74 H74B 0.9900 . ?
C74 C75 1.429(9) . ?
C75 H75A 0.9900 . ?
C75 H75B 0.9900 . ?
C75 C76 1.483(8) . ?
C76 H76A 0.9900 . ?
C76 H76B 0.9900 . ?
S2 C63 1.616(8) . ?
S2 C66 1.800(9) . ?
C1A H1AA 0.9800 . ?
C1A H1AB 0.9800 . ?
C1A H1AC 0.9800 . ?
C1A C1B 1.447(12) . ?
C1B C1C 1.366(10) . ?
C1B C1G 1.370(10) . ?
C1C H1C 0.9500 . ?
C1C C1D 1.386(9) . ?
C1D H1D 0.9500 . ?
C1D C1E 1.348(9) . ?
C1E H1E 0.9500 . ?
C1E C1F 1.390(10) . ?
C1F H1F 0.9500 . ?
C1F C1G 1.385(10) . ?
C1G H1G 0.9500 . ?
C63 C64 1.432(12) . ?
C64 H64 0.9500 . ?
C64 C65 1.464(13) . ?
C65 H65 0.9500 . ?
C65 C66 1.510(13) . ?
C66 C67 1.369(11) . ?
C67 H67C 0.9900 . ?
C67 H67D 0.9900 . ?
C67 C68 1.467(12) . ?
C68 H68D 0.9800 . ?
C68 H68E 0.9800 . ?
C68 H68F 0.9800 . ?
C69 H69C 0.9900 . ?
C69 H69D 0.9900 . ?
C69 C70 1.563(15) . ?
C70 H70C 0.9900 . ?
C70 H70D 0.9900 . ?
C70 C71 1.395(13) . ?
C71 H71C 0.9900 . ?
C71 H71D 0.9900 . ?
C71 C72 1.461(13) . ?
C72 H72C 0.9900 . ?
C72 H72D 0.9900 . ?

loop_
_geom_torsion_atom_site_label_1
_geom_torsion_atom_site_label_2
_geom_torsion_atom_site_label_3
_geom_torsion_atom_site_label_4
_geom_torsion
_geom_torsion_site_symmetry_1
_geom_torsion_site_symmetry_2
_geom_torsion_site_symmetry_3
_geom_torsion_site_symmetry_4
_geom_torsion_publ_flag
K1 S2A C63A Mg2 99(2) 1_665 . . . ?
K1 S2A C63A C64A -99(2) 1_665 . . . ?
K1 S2A C66A C65A 70.4(13) 1_665 . . . ?
K1 S2A C66A C67A -64.5(18) 1_665 . . . ?
K1 C5 C6 C7 -58.9(4) . . . . ?
K1 C5 C6 C11 129.9(4) . . . . ?
K1 C5 C10 C9 60.9(4) . . . . ?
K1 C5 C10 C14 -123.0(4) . . . . ?
K1 C6 C7 C8 -66.0(4) . . . . ?
K1 C6 C11 C12 -162.2(3) . . . . ?
K1 C6 C11 C13 -38.2(5) . . . . ?
K1 C7 C8 C9 -76.6(4) . . . . ?
K1 C8 C9 C10 -74.8(4) . . . . ?
K1 C9 C10 C5 -67.0(4) . . . . ?
K1 C9 C10 C14 116.9(4) . . . . ?
K1 C10 C14 C15 175.8(3) . . . . ?
K1 C10 C14 C16 53.4(5) . . . . ?
K1 C51 C52 C53 -66.6(4) 1_665 . . . ?
K1 C51 C52 C57 107.9(4) 1_665 . . . ?
K1 C51 C56 C55 66.2(4) 1_665 . . . ?
K1 C51 C56 C60 -119.0(4) 1_665 . . . ?
K1 C52 C53 C54 -67.3(4) 1_665 . . . ?
K1 C52 C57 C58 -145.9(4) 1_665 . . . ?
K1 C52 C57 C59 -23.6(4) 1_665 . . . ?
K1 C53 C54 C55 -67.6(4) 1_665 . . . ?
K1 C54 C55 C56 -72.2(4) 1_665 . . . ?
K1 C55 C56 C51 -70.4(4) 1_665 . . . ?
K1 C55 C56 C60 114.7(4) 1_665 . . . ?
K1 C56 C60 C61 168.0(3) 1_665 . . . ?
K1 C56 C60 C62 43.0(4) 1_665 . . . ?
K1 C63A C64A C65A -43.8(16) 1_665 . . . ?
K1 S2 C63 Mg2 -104.4(8) 1_665 . . . ?
K1 S2 C63 C64 71.5(8) 1_665 . . . ?
K1 S2 C66 C65 -68.4(5) 1_665 . . . ?
K1 S2 C66 C67 108.4(10) 1_665 . . . ?
K1 C63 C64 C65 75.3(8) 1_665 . . . ?
K1 C65 C66 S2 65.8(4) 1_665 . . . ?
K1 C65 C66 C67 -111.3(9) 1_665 . . . ?
K1 C66 C67 C68 130.8(8) 1_665 . . . ?
K2 C17 C18 C19 71.3(4) . . . . ?
K2 C17 C18 C26 -109.1(4) . . . . ?
K2 C17 C22 C21 -70.8(4) . . . . ?
K2 C17 C22 C23 105.6(4) . . . . ?
K2 C18 C19 C20 68.9(5) . . . . ?
K2 C18 C26 C27 154.1(5) . . . . ?
K2 C18 C26 C28 30.3(5) . . . . ?
K2 C19 C20 C21 64.8(5) . . . . ?
K2 C20 C21 C22 64.5(4) . . . . ?
K2 C21 C22 C17 67.9(4) . . . . ?
K2 C21 C22 C23 -108.6(4) . . . . ?
K2 C22 C23 C24 -41.3(4) . . . . ?
K2 C22 C23 C25 -166.2(4) . . . . ?
K2 C29 C30 C31 106.8(4) . . . . ?
K2 C39 C40 C41 -60.2(4) . . . . ?
K2 C39 C40 C45 130.0(4) . . . . ?
K2 C39 C44 C43 60.2(4) . . . . ?
K2 C39 C44 C48 -120.6(4) . . . . ?
K2 C40 C41 C42 -68.2(4) . . . . ?
K2 C40 C45 C46 -169.2(3) . . . . ?
K2 C40 C45 C47 -44.5(5) . . . . ?
K2 C41 C42 C43 -76.4(4) . . . . ?
K2 C42 C43 C44 -70.1(4) . . . . ?
K2 C43 C44 C39 -63.5(4) . . . . ?
K2 C43 C44 C48 117.3(4) . . . . ?
K2 C44 C48 C49 28.8(5) . . . . ?
K2 C44 C48 C50 154.9(3) . . . . ?
S1 C29 C30 C31 2.4(5) . . . . ?
S1 C32 C33 C34 62.5(7) . . . . ?
S2A C63A C64A C65A 36(3) . . . . ?
S2A C66A C67A C68A 40(2) . . . . ?
Mg1 O1 C69A C70A 156.3(9) . . . . ?
Mg1 O1 C72A C71A -156.9(9) . . . . ?
Mg1 O1 C69 C70 -161.9(8) . . . . ?
Mg1 O1 C72 C71 175.2(8) . . . . ?
Mg1 N1 C1 C2 -10.1(5) . . . . ?
Mg1 N1 C1 C4 161.0(3) . . . . ?
Mg1 N1 C17 K2 7.0(4) . . . . ?
Mg1 N1 C17 C18 -79.4(5) . . . . ?
Mg1 N1 C17 C22 96.3(5) . . . . ?
Mg1 N2 C2 C1 9.9(4) . . . . ?
Mg1 N2 C2 C3 -159.8(3) . . . . ?
Mg1 N2 C5 K1 156.4(2) . . . . ?
Mg1 N2 C5 C6 -109.9(4) . . . . ?
Mg1 N2 C5 C10 68.2(5) . . . . ?
Mg1 C1 C2 N2 -7.2(3) . . . . ?
Mg1 C1 C2 C3 161.8(4) . . . . ?
Mg1 C2 C3 K1 -45.2(9) . . . . ?
Mg1 C29 C30 C31 -157.4(3) . . . . ?
Mg2 O2 C73 C74 -164.9(4) . . . . ?
Mg2 O2 C76 C75 178.8(4) . . . . ?
Mg2 N3 C35 C36 -8.9(4) . . . . ?
Mg2 N3 C35 C38 160.8(3) . . . . ?
Mg2 N3 C51 K1 15.0(4) . . . 1_665 ?
Mg2 N3 C51 C52 104.8(4) . . . . ?
Mg2 N3 C51 C56 -70.2(4) . . . . ?
Mg2 N4 C36 C35 14.5(4) . . . . ?
Mg2 N4 C36 C37 -153.1(3) . . . . ?
Mg2 N4 C39 K2 143.8(2) . . . . ?
Mg2 N4 C39 C40 -124.5(4) . . . . ?
Mg2 N4 C39 C44 51.9(5) . . . . ?
Mg2 C35 C36 N4 -10.4(3) . . . . ?
Mg2 C35 C36 C37 156.5(4) . . . . ?
Mg2 C36 C37 K2 -49.4(6) . . . . ?
Mg2 C63A C64A C65A -165(2) . . . . ?
Mg2 C63 C64 C65 179.2(7) . . . . ?
O1 C69A C70A C71A 15.4(19) . . . . ?
O1 C69 C70 C71 -26.4(18) . . . . ?
O2 C73 C74 C75 -23.0(7) . . . . ?
N1 C1 C2 Mg1 7.2(3) . . . . ?
N1 C1 C2 N2 0.0(6) . . . . ?
N1 C1 C2 C3 169.0(4) . . . . ?
N1 C17 C18 K2 105.9(3) . . . . ?
N1 C17 C18 C19 177.2(4) . . . . ?
N1 C17 C18 C26 -3.1(6) . . . . ?
N1 C17 C22 K2 -106.6(4) . . . . ?
N1 C17 C22 C21 -177.3(4) . . . . ?
N1 C17 C22 C23 -1.0(7) . . . . ?
N2 C2 C3 K1 -9.0(5) . . . . ?
N2 C5 C6 K1 -116.4(4) . . . . ?
N2 C5 C6 C7 -175.3(4) . . . . ?
N2 C5 C6 C11 13.5(6) . . . . ?
N2 C5 C10 K1 114.8(3) . . . . ?
N2 C5 C10 C9 175.8(4) . . . . ?
N2 C5 C10 C14 -8.1(6) . . . . ?
N3 C35 C36 Mg2 6.3(3) . . . . ?
N3 C35 C36 N4 -4.2(5) . . . . ?
N3 C35 C36 C37 162.8(4) . . . . ?
N3 C51 C52 K1 -113.2(4) . . . 1_665 ?
N3 C51 C52 C53 -179.8(4) . . . . ?
N3 C51 C52 C57 -5.3(6) . . . . ?
N3 C51 C56 K1 112.6(3) . . . 1_665 ?
N3 C51 C56 C55 178.8(4) . . . . ?
N3 C51 C56 C60 -6.4(6) . . . . ?
N4 C36 C37 K2 -7.1(4) . . . . ?
N4 C39 C40 K2 -116.6(4) . . . . ?
N4 C39 C40 C41 -176.8(4) . . . . ?
N4 C39 C40 C45 13.5(6) . . . . ?
N4 C39 C44 K2 117.7(3) . . . . ?
N4 C39 C44 C43 177.9(4) . . . . ?
N4 C39 C44 C48 -2.9(6) . . . . ?
C1 N1 C17 K2 -157.1(3) . . . . ?
C1 N1 C17 C18 116.4(4) . . . . ?
C1 N1 C17 C22 -67.9(5) . . . . ?
C1 C2 C3 K1 -178.4(3) . . . . ?
C2 N2 C5 K1 -47.6(4) . . . . ?
C2 N2 C5 C6 46.1(5) . . . . ?
C2 N2 C5 C10 -135.8(4) . . . . ?
C4 C1 C2 Mg1 -163.4(4) . . . . ?
C4 C1 C2 N2 -170.6(4) . . . . ?
C4 C1 C2 C3 -1.6(7) . . . . ?
C5 N2 C2 Mg1 -162.6(4) . . . . ?
C5 N2 C2 C1 -152.7(4) . . . . ?
C5 N2 C2 C3 37.6(5) . . . . ?
C5 C6 C7 K1 63.6(4) . . . . ?
C5 C6 C7 C8 -2.3(6) . . . . ?
C5 C6 C11 C12 95.4(5) . . . . ?
C5 C6 C11 C13 -140.6(4) . . . . ?
C5 C10 C14 C15 -84.9(5) . . . . ?
C5 C10 C14 C16 152.8(4) . . . . ?
C6 C5 C10 K1 -67.0(3) . . . . ?
C6 C5 C10 C9 -6.0(6) . . . . ?
C6 C5 C10 C14 170.1(4) . . . . ?
C6 C7 C8 K1 74.0(4) . . . . ?
C6 C7 C8 C9 -2.6(7) . . . . ?
C7 C6 C11 C12 -75.9(5) . . . . ?
C7 C6 C11 C13 48.2(5) . . . . ?
C7 C8 C9 K1 77.9(4) . . . . ?
C7 C8 C9 C10 3.1(7) . . . . ?
C8 C9 C10 K1 68.3(4) . . . . ?
C8 C9 C10 C5 1.3(7) . . . . ?
C8 C9 C10 C14 -174.8(4) . . . . ?
C9 C10 C14 C15 91.2(5) . . . . ?
C9 C10 C14 C16 -31.2(6) . . . . ?
C10 C5 C6 K1 65.5(3) . . . . ?
C10 C5 C6 C7 6.5(6) . . . . ?
C10 C5 C6 C11 -164.6(4) . . . . ?
C11 C6 C7 K1 -125.0(3) . . . . ?
C11 C6 C7 C8 169.1(4) . . . . ?
C17 N1 C1 Mg1 167.6(5) . . . . ?
C17 N1 C1 C2 157.5(4) . . . . ?
C17 N1 C1 C4 -31.4(6) . . . . ?
C17 C18 C19 K2 -69.2(4) . . . . ?
C17 C18 C19 C20 -0.3(7) . . . . ?
C17 C18 C26 C27 -117.9(6) . . . . ?
C17 C18 C26 C28 118.3(5) . . . . ?
C17 C22 C23 C24 -127.0(5) . . . . ?
C17 C22 C23 C25 108.1(5) . . . . ?
C18 C17 C22 K2 69.2(4) . . . . ?
C18 C17 C22 C21 -1.6(6) . . . . ?
C18 C17 C22 C23 174.8(4) . . . . ?
C18 C19 C20 K2 -65.4(4) . . . . ?
C18 C19 C20 C21 -0.6(8) . . . . ?
C19 C18 C26 C27 61.7(7) . . . . ?
C19 C18 C26 C28 -62.1(6) . . . . ?
C19 C20 C21 K2 -64.1(5) . . . . ?
C19 C20 C21 C22 0.3(8) . . . . ?
C20 C21 C22 K2 -67.1(5) . . . . ?
C20 C21 C22 C17 0.8(7) . . . . ?
C20 C21 C22 C23 -175.7(5) . . . . ?
C21 C22 C23 C24 49.4(6) . . . . ?
C21 C22 C23 C25 -75.4(6) . . . . ?
C22 C17 C18 K2 -69.9(4) . . . . ?
C22 C17 C18 C19 1.4(6) . . . . ?
C22 C17 C18 C26 -179.0(4) . . . . ?
C26 C18 C19 K2 111.2(4) . . . . ?
C26 C18 C19 C20 -179.9(5) . . . . ?
C29 S1 C32 C31 3.4(4) . . . . ?
C29 S1 C32 C33 -178.7(5) . . . . ?
C29 C30 C31 C32 0.0(6) . . . . ?
C30 C31 C32 S1 -2.5(5) . . . . ?
C30 C31 C32 C33 179.8(5) . . . . ?
C31 C32 C33 C34 -120.0(7) . . . . ?
C32 S1 C29 K2 -91.1(2) . . . . ?
C32 S1 C29 Mg1 157.5(3) . . . . ?
C32 S1 C29 C30 -3.3(4) . . . . ?
C35 N3 C51 K1 -144.7(3) . . . 1_665 ?
C35 N3 C51 C52 -54.8(5) . . . . ?
C35 N3 C51 C56 130.2(4) . . . . ?
C35 C36 C37 K2 -174.1(3) . . . . ?
C36 N4 C39 K2 -48.8(4) . . . . ?
C36 N4 C39 C40 42.8(5) . . . . ?
C36 N4 C39 C44 -140.8(4) . . . . ?
C38 C35 C36 Mg2 -162.7(4) . . . . ?
C38 C35 C36 N4 -173.2(4) . . . . ?
C38 C35 C36 C37 -6.2(6) . . . . ?
C39 N4 C36 Mg2 -170.6(4) . . . . ?
C39 N4 C36 C35 -156.1(4) . . . . ?
C39 N4 C36 C37 36.3(5) . . . . ?
C39 C40 C41 K2 65.5(4) . . . . ?
C39 C40 C41 C42 -2.8(7) . . . . ?
C39 C40 C45 C46 87.1(5) . . . . ?
C39 C40 C45 C47 -148.2(4) . . . . ?
C39 C44 C48 C49 124.4(5) . . . . ?
C39 C44 C48 C50 -109.5(5) . . . . ?
C40 C39 C44 K2 -65.6(3) . . . . ?
C40 C39 C44 C43 -5.5(6) . . . . ?
C40 C39 C44 C48 173.8(4) . . . . ?
C40 C41 C42 K2 73.7(4) . . . . ?
C40 C41 C42 C43 -2.8(7) . . . . ?
C41 C40 C45 C46 -82.8(5) . . . . ?
C41 C40 C45 C47 41.9(6) . . . . ?
C41 C42 C43 K2 74.2(4) . . . . ?
C41 C42 C43 C44 4.1(7) . . . . ?
C42 C43 C44 K2 63.5(4) . . . . ?
C42 C43 C44 C39 0.1(7) . . . . ?
C42 C43 C44 C48 -179.2(4) . . . . ?
C43 C44 C48 C49 -56.4(6) . . . . ?
C43 C44 C48 C50 69.7(5) . . . . ?
C44 C39 C40 K2 66.9(3) . . . . ?
C44 C39 C40 C41 6.8(6) . . . . ?
C44 C39 C40 C45 -163.0(4) . . . . ?
C45 C40 C41 K2 -124.5(4) . . . . ?
C45 C40 C41 C42 167.3(4) . . . . ?
C51 N3 C35 Mg2 163.3(4) . . . . ?
C51 N3 C35 C36 154.3(4) . . . . ?
C51 N3 C35 C38 -35.9(5) . . . . ?
C51 C52 C53 K1 69.5(4) . . . 1_665 ?
C51 C52 C53 C54 2.3(6) . . . . ?
C51 C52 C57 C58 123.1(5) . . . . ?
C51 C52 C57 C59 -114.5(5) . . . . ?
C51 C56 C60 C61 -93.8(5) . . . . ?
C51 C56 C60 C62 141.2(4) . . . . ?
C52 C51 C56 K1 -62.7(3) . . . 1_665 ?
C52 C51 C56 C55 3.5(6) . . . . ?
C52 C51 C56 C60 178.3(4) . . . . ?
C52 C53 C54 K1 69.4(4) . . . 1_665 ?
C52 C53 C54 C55 1.8(7) . . . . ?
C53 C52 C57 C58 -62.3(6) . . . . ?
C53 C52 C57 C59 60.1(5) . . . . ?
C53 C54 C55 K1 69.0(4) . . . 1_665 ?
C53 C54 C55 C56 -3.2(6) . . . . ?
C54 C55 C56 K1 70.9(4) . . . 1_665 ?
C54 C55 C56 C51 0.5(6) . . . . ?
C54 C55 C56 C60 -174.4(4) . . . . ?
C55 C56 C60 C61 81.0(5) . . . . ?
C55 C56 C60 C62 -44.0(6) . . . . ?
C56 C51 C52 K1 61.8(3) . . . 1_665 ?
C56 C51 C52 C53 -4.8(6) . . . . ?
C56 C51 C52 C57 169.8(4) . . . . ?
C57 C52 C53 K1 -105.2(4) . . . 1_665 ?
C57 C52 C53 C54 -172.4(4) . . . . ?
C63A S2A C66A C65A -5(2) . . . . ?
C63A S2A C66A C67A -140(2) . . . . ?
C63A C64A C65A C66A -39(2) . . . . ?
C64A C65A C66A S2A 27.2(19) . . . . ?
C64A C65A C66A C67A 165.8(18) . . . . ?
C65A C66A C67A C68A -90(2) . . . . ?
C66A S2A C63A K1 79.6(11) . . . 1_665 ?
C66A S2A C63A Mg2 178.7(19) . . . . ?
C66A S2A C63A C64A -19(3) . . . . ?
C66A C67A C68A K1 38(2) . . . 1_665 ?
C69A O1 C72A C71A 20.2(18) . . . . ?
C69A C70A C71A C72A -3(2) . . . . ?
C70A C71A C72A O1 -10.0(19) . . . . ?
C72A O1 C69A C70A -21.2(17) . . . . ?
C73 O2 C76 C75 -0.8(6) . . . . ?
C73 C74 C75 C76 23.0(8) . . . . ?
C74 C75 C76 O2 -14.2(8) . . . . ?
C76 O2 C73 C74 14.7(6) . . . . ?
S2 C63 C64 C65 2.9(13) . . . . ?
S2 C66 C67 C68 43.3(13) . . . . ?
C1A C1B C1C C1D 179.8(7) . . . . ?
C1A C1B C1G C1F 176.9(8) . . . . ?
C1B C1C C1D C1E 4.4(13) . . . . ?
C1C C1B C1G C1F -1.4(14) . . . . ?
C1C C1D C1E C1F -3.6(16) . . . . ?
C1D C1E C1F C1G 0.1(17) . . . . ?
C1E C1F C1G C1B 2.3(16) . . . . ?
C1G C1B C1C C1D -1.8(12) . . . . ?
C63 S2 C66 K1 70.8(4) . . . 1_665 ?
C63 S2 C66 C65 2.4(7) . . . . ?
C63 S2 C66 C67 179.1(10) . . . . ?
C63 C64 C65 K1 -72.4(9) . . . 1_665 ?
C63 C64 C65 C66 -1.1(12) . . . . ?
C64 C65 C66 K1 -66.8(7) . . . 1_665 ?
C64 C65 C66 S2 -1.0(9) . . . . ?
C64 C65 C66 C67 -178.1(9) . . . . ?
C65 C66 C67 C68 -140.4(10) . . . . ?
C66 S2 C63 K1 -74.5(3) . . . 1_665 ?
C66 S2 C63 Mg2 -178.9(8) . . . . ?
C66 S2 C63 C64 -3.0(9) . . . . ?
C69 O1 C72 C71 -3.9(17) . . . . ?
C69 C70 C71 C72 25.5(19) . . . . ?
C70 C71 C72 O1 -13.6(17) . . . . ?
C72 O1 C69 C70 17.3(17) . . . . ?
